data_4346579
loop_
_publ_author_name
'Lu, Guifen'
'Li, Jing'
'Jiang, Xiaoqin'
'Ou, Zhongping'
'Kadish, Karl M.'

_publ_section_title
;
 Europium triple-decker complexes containing phthalocyanine and
 nitrophenyl-corrole macrocycles.
;
_journal_issue 18
_journal_name_full 'Inorganic chemistry'
_journal_page_first 9211
_journal_page_last 9222
_journal_paper_doi 10.1021/acs.inorgchem.5b01713
_journal_volume 54
_journal_year 2015
_chemical_formula_sum 'C166 H184 Eu2 N22 O23'
_chemical_formula_weight 3159.27
_space_group_IT_number 14
_space_group_name_Hall '-P 2ybc'
_space_group_name_H-M_alt 'P 1 21/c 1'
_symmetry_cell_setting monoclinic
_symmetry_space_group_name_Hall '-P 2ybc'
_symmetry_space_group_name_H-M 'P 1 21/c 1'
_atom_sites_solution_hydrogens geom
_atom_sites_solution_primary direct
_atom_sites_solution_secondary difmap
_audit_creation_method SHELXL-97
_cell_angle_alpha 90.00
_cell_angle_beta 102.65(3)
_cell_angle_gamma 90.00
_cell_formula_units_Z 4
_cell_length_a 28.870(6)
_cell_length_b 23.020(5)
_cell_length_c 24.010(5)
_cell_measurement_reflns_used 4289
_cell_measurement_temperature 100(2)
_cell_measurement_theta_max 29.5
_cell_measurement_theta_min 1.2
_cell_volume 15569(6)
_computing_structure_refinement 'SHELXL-97 (Sheldrick, 1997)'
_computing_structure_solution 'SHELXS-97 (Sheldrick, 1990)'
_diffrn_ambient_temperature 100(2)
_diffrn_detector_area_resol_mean 10.5148
_diffrn_measured_fraction_theta_full 0.988
_diffrn_measured_fraction_theta_max 0.988
_diffrn_measurement_device_type 'SuperNova, Dual, Cu at zero, Atlas'
_diffrn_measurement_method '\w scans'
_diffrn_radiation_monochromator graphite
_diffrn_radiation_source 'fine-focus sealed tube'
_diffrn_radiation_type MoK\a
_diffrn_radiation_wavelength 0.71073
_diffrn_reflns_av_R_equivalents 0.0000
_diffrn_reflns_av_sigmaI/netI 0.0665
_diffrn_reflns_limit_h_max 34
_diffrn_reflns_limit_h_min -35
_diffrn_reflns_limit_k_max 28
_diffrn_reflns_limit_k_min 0
_diffrn_reflns_limit_l_max 29
_diffrn_reflns_limit_l_min 0
_diffrn_reflns_number 30367
_diffrn_reflns_theta_full 26.04
_diffrn_reflns_theta_max 26.04
_diffrn_reflns_theta_min 3.02
_diffrn_standards_interval_count 0
_diffrn_standards_interval_time 0
_diffrn_standards_number 0
_exptl_absorpt_coefficient_mu 0.874
_exptl_absorpt_correction_T_max 0.916
_exptl_absorpt_correction_T_min 0.846
_exptl_absorpt_correction_type multi-scan
_exptl_absorpt_process_details
;   
CrysAlisPro, Agilent Technologies,
Version 1.171.37.34 (release 22-05-2014 CrysAlis171 .NET)
(compiled May 22 2014,16:03:01)
Empirical absorption correction using spherical harmonics,
 implemented in SCALE3 ABSPACK scaling algorithm.
;
_exptl_crystal_colour black
_exptl_crystal_density_diffrn 1.348
_exptl_crystal_density_method 'not measured'
_exptl_crystal_description block
_exptl_crystal_F_000 6576
_exptl_crystal_size_max 0.2
_exptl_crystal_size_mid 0.16
_exptl_crystal_size_min 0.1
_refine_diff_density_max 6.300
_refine_diff_density_min -3.664
_refine_diff_density_rms 0.160
_refine_ls_extinction_coef 0.00055(9)
_refine_ls_extinction_expression Fc^*^=kFc[1+0.001xFc^2^\l^3^/sin(2\q)]^-1/4^
_refine_ls_extinction_method SHELXL
_refine_ls_goodness_of_fit_ref 1.138
_refine_ls_hydrogen_treatment mixed
_refine_ls_matrix_type fullcycle
_refine_ls_number_parameters 1937
_refine_ls_number_reflns 30367
_refine_ls_number_restraints 0
_refine_ls_restrained_S_all 1.138
_refine_ls_R_factor_all 0.1269
_refine_ls_R_factor_gt 0.1198
_refine_ls_shift/su_max 0.000
_refine_ls_shift/su_mean 0.000
_refine_ls_structure_factor_coef Fsqd
_refine_ls_weighting_details 'calc w=1/[\s^2^(Fo^2^)+(0.1178P)^2^+131.3040P] where P=(Fo^2^+2Fc^2^)/3'
_refine_ls_weighting_scheme calc
_refine_ls_wR_factor_gt 0.2864
_refine_ls_wR_factor_ref 0.2935
_reflns_number_gt 28030
_reflns_number_total 30367
_reflns_threshold_expression >2sigma(I)
_cod_data_source_file ic5b01713_si_002.cif
_cod_data_source_block xx
_cod_original_cell_volume 15569(5)
_cod_original_sg_symbol_Hall ' -P 2ybc  '
_cod_original_sg_symbol_H-M P21/c
_cod_database_code 4346579

loop_
_symmetry_equiv_pos_as_xyz
'x, y, z'
'-x, y+1/2, -z+1/2'
'-x, -y, -z'
'x, -y-1/2, z-1/2'

loop_
_atom_site_label
_atom_site_type_symbol
_atom_site_fract_x
_atom_site_fract_y
_atom_site_fract_z
_atom_site_U_iso_or_equiv
_atom_site_adp_type
_atom_site_occupancy
_atom_site_symmetry_multiplicity
_atom_site_calc_flag
_atom_site_refinement_flags
Eu1 Eu 0.781548(15) 0.284059(18) 1.069145(17) 0.03319(15) Uani 1 1 d .
Eu2 Eu 0.710347(14) 0.293370(18) 0.927340(17) 0.03250(14) Uani 1 1 d .
N1 N 0.7874(2) 0.2021(3) 1.1302(3) 0.0322(14) Uani 1 1 d .
N2 N 0.7211(2) 0.2191(3) 1.1742(3) 0.0310(14) Uani 1 1 d .
N3 N 0.7547(2) 0.3108(3) 1.1526(3) 0.0329(14) Uani 1 1 d .
N4 N 0.7681(2) 0.4150(3) 1.1517(3) 0.0366(15) Uani 1 1 d .
N5 N 0.8286(2) 0.3636(3) 1.1144(3) 0.0347(15) Uani 1 1 d .
N6 N 0.9050(2) 0.3460(3) 1.0913(3) 0.0345(15) Uani 1 1 d .
N7 N 0.8630(2) 0.2539(3) 1.0937(3) 0.0340(14) Uani 1 1 d .
N8 N 0.8530(2) 0.1500(3) 1.1027(3) 0.0357(15) Uani 1 1 d .
N9 N 0.7481(2) 0.3683(3) 1.0018(3) 0.0326(14) Uani 1 1 d .
N10 N 0.8015(2) 0.2873(3) 0.9691(3) 0.0311(14) Uani 1 1 d .
N11 N 0.7372(2) 0.2053(3) 0.9968(3) 0.0288(13) Uani 1 1 d .
N12 N 0.6922(2) 0.2963(3) 1.0275(3) 0.0300(14) Uani 1 1 d .
N13 N 0.6859(2) 0.2128(3) 0.8628(3) 0.0337(15) Uani 1 1 d .
N14 N 0.7549(2) 0.2057(3) 0.8211(3) 0.0341(15) Uani 1 1 d .
N15 N 0.7415(2) 0.3065(3) 0.8426(3) 0.0326(14) Uani 1 1 d .
N16 N 0.7467(2) 0.4111(3) 0.8384(3) 0.0342(15) Uani 1 1 d .
N17 N 0.6798(2) 0.3834(3) 0.8795(3) 0.0354(15) Uani 1 1 d .
N18 N 0.6041(2) 0.3925(3) 0.9076(3) 0.0353(15) Uani 1 1 d .
N19 N 0.6246(2) 0.2900(3) 0.9007(3) 0.0308(14) Uani 1 1 d .
N20 N 0.9388(3) 0.5708(4) 0.9137(4) 0.058(2) Uani 1 1 d .
N21 N 0.5176(3) 0.0602(3) 1.0941(3) 0.0466(18) Uani 1 1 d .
N28 N 0.6124(2) 0.1853(3) 0.8890(3) 0.0328(14) Uani 1 1 d .
O1 O 0.6947(2) 0.6383(3) 0.8447(3) 0.0548(17) Uani 1 1 d .
O2 O 0.6191(2) 0.6309(3) 0.8826(3) 0.0520(16) Uani 1 1 d .
O3 O 0.4280(2) 0.3238(3) 0.9357(3) 0.0460(15) Uani 1 1 d .
O4 O 0.4339(2) 0.2129(3) 0.9297(3) 0.0431(14) Uani 1 1 d .
O5 O 0.6518(2) -0.0415(3) 0.8435(3) 0.0483(15) Uani 1 1 d .
O6 O 0.7277(3) -0.0300(3) 0.8071(3) 0.0626(19) Uani 1 1 d .
O7 O 0.9035(2) 0.3829(3) 0.7415(3) 0.0447(14) Uani 1 1 d .
O8 O 0.9088(2) 0.2721(3) 0.7387(3) 0.0433(14) Uani 1 1 d .
O9 O 0.7738(3) -0.0555(3) 1.1551(3) 0.0625(19) Uani 1 1 d .
O10 O 0.7044(2) -0.0186(3) 1.1952(3) 0.0492(15) Uani 1 1 d .
O11 O 0.5732(2) 0.3406(3) 1.2282(3) 0.0435(14) Uani 1 1 d .
O12 O 0.5944(2) 0.4453(3) 1.2078(3) 0.0499(16) Uani 1 1 d .
O13 O 0.8746(3) 0.6144(4) 1.1620(4) 0.081(2) Uani 1 1 d .
O14 O 0.9482(3) 0.5778(3) 1.1320(3) 0.0576(18) Uani 1 1 d .
O15 O 1.0570(3) 0.2226(3) 1.0487(3) 0.065(2) Uani 1 1 d .
O16 O 1.0286(3) 0.1165(3) 1.0557(3) 0.0625(19) Uani 1 1 d .
O17 O 0.9794(3) 0.5734(4) 0.9422(3) 0.070(2) Uani 1 1 d .
O18 O 0.9216(3) 0.6040(4) 0.8755(4) 0.074(2) Uani 1 1 d .
O19 O 0.4989(3) 0.0220(4) 1.0625(3) 0.071(2) Uani 1 1 d .
O20 O 0.5055(3) 0.0724(4) 1.1384(3) 0.071(2) Uani 1 1 d .
O110 O 0.4737(3) 0.9460(4) 0.4325(4) 0.081(2) Uani 1 1 d .
O111 O 0.4490(3) 0.9756(4) 0.5337(4) 0.078(2) Uani 1 1 d .
O112 O 0.3513(3) 0.8374(4) 0.7519(3) 0.068(2) Uani 1 1 d .
H112 H 0.3346 0.8252 0.7729 0.102 Uiso 1 1 calc R
C1 C 0.7521(3) 0.1849(3) 1.1554(3) 0.0318(16) Uani 1 1 d .
C2 C 0.7521(3) 0.1216(4) 1.1609(3) 0.0338(17) Uani 1 1 d .
C3 C 0.7220(3) 0.0841(4) 1.1810(3) 0.0365(18) Uani 1 1 d .
H3 H 0.6968 0.0978 1.1957 0.044 Uiso 1 1 calc R
C4 C 0.7314(3) 0.0243(4) 1.1779(4) 0.045(2) Uani 1 1 d .
C5 C 0.7692(3) 0.0037(4) 1.1553(4) 0.043(2) Uani 1 1 d .
C6 C 0.7988(3) 0.0429(4) 1.1356(4) 0.044(2) Uani 1 1 d .
H6 H 0.8244 0.0299 1.1211 0.053 Uiso 1 1 calc R
C7 C 0.7892(3) 0.1007(4) 1.1381(3) 0.0364(18) Uani 1 1 d .
C8 C 0.8123(3) 0.1523(3) 1.1210(3) 0.0316(16) Uani 1 1 d .
C9 C 0.8769(3) 0.1970(4) 1.0925(3) 0.0351(17) Uani 1 1 d .
C10 C 0.9241(3) 0.1944(4) 1.0799(4) 0.0393(19) Uani 1 1 d .
C11 C 0.9529(3) 0.1473(4) 1.0733(4) 0.042(2) Uani 1 1 d .
H11 H 0.9430 0.1092 1.0759 0.051 Uiso 1 1 calc R
C12 C 0.9969(3) 0.1603(4) 1.0629(4) 0.048(2) Uani 1 1 d .
C13 C 1.0130(4) 0.2177(4) 1.0599(4) 0.049(2) Uani 1 1 d .
C14 C 0.9845(3) 0.2644(4) 1.0685(4) 0.043(2) Uani 1 1 d .
H14 H 0.9950 0.3026 1.0680 0.051 Uiso 1 1 calc R
C15 C 0.9398(3) 0.2511(4) 1.0780(3) 0.0365(18) Uani 1 1 d .
C16 C 0.9005(3) 0.2881(3) 1.0868(3) 0.0345(18) Uani 1 1 d .
C17 C 0.8725(3) 0.3801(4) 1.1058(3) 0.0339(17) Uani 1 1 d .
C18 C 0.8805(3) 0.4415(4) 1.1186(3) 0.0368(18) Uani 1 1 d .
C19 C 0.9184(3) 0.4784(4) 1.1168(4) 0.0406(19) Uani 1 1 d .
H19 H 0.9455 0.4649 1.1062 0.049 Uiso 1 1 calc R
C20 C 0.9141(3) 0.5360(4) 1.1313(4) 0.047(2) Uani 1 1 d .
C21 C 0.8733(4) 0.5563(5) 1.1491(4) 0.053(2) Uani 1 1 d .
C22 C 0.8364(3) 0.5193(4) 1.1519(4) 0.046(2) Uani 1 1 d .
H22 H 0.8098 0.5322 1.1643 0.055 Uiso 1 1 calc R
C23 C 0.8404(3) 0.4615(4) 1.1356(4) 0.043(2) Uani 1 1 d .
C24 C 0.8090(3) 0.4118(4) 1.1352(3) 0.0351(17) Uani 1 1 d .
C25 C 0.7432(3) 0.3681(4) 1.1600(3) 0.0352(17) Uani 1 1 d .
C26 C 0.6989(3) 0.3711(4) 1.1794(3) 0.0359(17) Uani 1 1 d .
C27 C 0.6693(3) 0.4171(4) 1.1857(4) 0.0393(19) Uani 1 1 d .
H27 H 0.6777 0.4552 1.1796 0.047 Uiso 1 1 calc R
C28 C 0.6273(3) 0.4048(4) 1.2013(4) 0.0396(19) Uani 1 1 d .
C29 C 0.6152(3) 0.3468(4) 1.2123(4) 0.0395(19) Uani 1 1 d .
C30 C 0.6452(3) 0.3013(4) 1.2062(3) 0.0363(18) Uani 1 1 d .
H30 H 0.6375 0.2632 1.2134 0.044 Uiso 1 1 calc R
C31 C 0.6867(3) 0.3140(4) 1.1891(3) 0.0358(18) Uani 1 1 d .
C32 C 0.7223(3) 0.2772(3) 1.1716(3) 0.0330(17) Uani 1 1 d .
C33 C 0.7110(3) 0.3949(4) 1.0189(3) 0.0344(17) Uani 1 1 d .
C34 C 0.7167(3) 0.4558(4) 1.0176(4) 0.0397(19) Uani 1 1 d .
H34 H 0.6965 0.4838 1.0270 0.048 Uiso 1 1 calc R
C35 C 0.7577(3) 0.4653(4) 0.9997(3) 0.0401(19) Uani 1 1 d .
H35 H 0.7708 0.5014 0.9953 0.048 Uiso 1 1 calc R
C36 C 0.7774(3) 0.4103(4) 0.9886(3) 0.0355(17) Uani 1 1 d .
C37 C 0.8178(3) 0.3935(4) 0.9695(3) 0.0348(17) Uani 1 1 d .
C38 C 0.8293(3) 0.3340(3) 0.9610(3) 0.0334(17) Uani 1 1 d .
C39 C 0.8698(3) 0.3128(4) 0.9416(3) 0.0373(18) Uani 1 1 d .
H39 H 0.8937 0.3354 0.9322 0.045 Uiso 1 1 calc R
C40 C 0.8669(3) 0.2540(4) 0.9395(3) 0.0359(18) Uani 1 1 d .
H40 H 0.8887 0.2289 0.9291 0.043 Uiso 1 1 calc R
C41 C 0.8245(3) 0.2380(4) 0.9562(3) 0.0330(17) Uani 1 1 d .
C42 C 0.8080(3) 0.1798(4) 0.9595(3) 0.0340(17) Uani 1 1 d .
C43 C 0.7661(3) 0.1648(3) 0.9791(3) 0.0316(16) Uani 1 1 d .
C44 C 0.7472(3) 0.1083(4) 0.9826(4) 0.0369(18) Uani 1 1 d .
H44 H 0.7595 0.0739 0.9716 0.044 Uiso 1 1 calc R
C45 C 0.7078(3) 0.1135(4) 1.0048(3) 0.0349(17) Uani 1 1 d .
H45 H 0.6891 0.0832 1.0134 0.042 Uiso 1 1 calc R
C46 C 0.7005(3) 0.1744(3) 1.0126(3) 0.0321(16) Uani 1 1 d .
C47 C 0.6624(3) 0.1999(3) 1.0335(3) 0.0304(16) Uani 1 1 d .
C48 C 0.6576(3) 0.2603(3) 1.0391(3) 0.0323(16) Uani 1 1 d .
C49 C 0.6209(3) 0.2957(3) 1.0537(3) 0.0332(17) Uani 1 1 d .
H49 H 0.5937 0.2825 1.0644 0.040 Uiso 1 1 calc R
C50 C 0.6335(3) 0.3524(4) 1.0489(3) 0.0349(17) Uani 1 1 d .
H50 H 0.6162 0.3850 1.0549 0.042 Uiso 1 1 calc R
C51 C 0.6779(3) 0.3521(3) 1.0331(3) 0.0315(16) Uani 1 1 d .
C52 C 0.6520(3) 0.1740(3) 0.8706(3) 0.0312(16) Uani 1 1 d .
C53 C 0.6648(3) 0.1161(4) 0.8551(3) 0.0362(18) Uani 1 1 d .
C54 C 0.6443(3) 0.0620(4) 0.8579(3) 0.0374(18) Uani 1 1 d .
H54 H 0.6161 0.0581 0.8702 0.045 Uiso 1 1 calc R
C55 C 0.6671(3) 0.0138(4) 0.8420(4) 0.0391(19) Uani 1 1 d .
C56 C 0.7092(3) 0.0209(4) 0.8216(4) 0.045(2) Uani 1 1 d .
C57 C 0.7297(3) 0.0747(4) 0.8182(4) 0.0410(19) Uani 1 1 d .
H57 H 0.7574 0.0791 0.8049 0.049 Uiso 1 1 calc R
C58 C 0.7063(3) 0.1219(4) 0.8359(3) 0.0356(17) Uani 1 1 d .
C59 C 0.7187(3) 0.1832(3) 0.8393(3) 0.0331(17) Uani 1 1 d .
C60 C 0.7648(3) 0.2624(4) 0.8217(3) 0.0347(17) Uani 1 1 d .
C61 C 0.8027(3) 0.2864(3) 0.7977(3) 0.0324(17) Uani 1 1 d .
C62 C 0.8371(3) 0.2590(4) 0.7750(3) 0.0359(18) Uani 1 1 d .
H62 H 0.8372 0.2189 0.7707 0.043 Uiso 1 1 calc R
C63 C 0.8715(3) 0.2931(4) 0.7588(4) 0.0366(18) Uani 1 1 d .
C64 C 0.8691(3) 0.3548(4) 0.7632(4) 0.0388(19) Uani 1 1 d .
C65 C 0.8016(3) 0.3458(4) 0.8038(3) 0.0358(18) Uani 1 1 d .
C66 C 0.8348(3) 0.3815(4) 0.7858(3) 0.0361(18) Uani 1 1 d .
H66 H 0.8337 0.4217 0.7891 0.043 Uiso 1 1 calc R
C67 C 0.7614(3) 0.3577(3) 0.8302(3) 0.0312(16) Uani 1 1 d .
C68 C 0.7083(3) 0.4221(3) 0.8592(3) 0.0323(16) Uani 1 1 d .
C69 C 0.6905(3) 0.4805(4) 0.8629(3) 0.0353(17) Uani 1 1 d .
C70 C 0.7080(3) 0.5336(4) 0.8489(3) 0.0380(18) Uani 1 1 d .
H70 H 0.7356 0.5360 0.8350 0.046 Uiso 1 1 calc R
C71 C 0.6824(3) 0.5830(4) 0.8566(4) 0.044(2) Uani 1 1 d .
C72 C 0.6401(3) 0.5785(4) 0.8772(4) 0.044(2) Uani 1 1 d .
C73 C 0.6232(3) 0.5255(4) 0.8898(4) 0.042(2) Uani 1 1 d .
H73 H 0.5951 0.5226 0.9026 0.050 Uiso 1 1 calc R
C74 C 0.6491(3) 0.4764(4) 0.8832(3) 0.0351(17) Uani 1 1 d .
C75 C 0.6427(3) 0.4139(3) 0.8925(3) 0.0329(17) Uani 1 1 d .
C76 C 0.5955(3) 0.3350(4) 0.9089(3) 0.0334(17) Uani 1 1 d .
C77 C 0.5496(3) 0.3124(3) 0.9156(3) 0.0329(17) Uani 1 1 d .
C78 C 0.5081(3) 0.3385(4) 0.9233(3) 0.0361(18) Uani 1 1 d .
H78 H 0.5059 0.3787 0.9257 0.043 Uiso 1 1 calc R
C79 C 0.4703(3) 0.3035(4) 0.9274(4) 0.0379(18) Uani 1 1 d .
C80 C 0.4737(3) 0.2422(4) 0.9240(3) 0.0375(18) Uani 1 1 d .
C81 C 0.5145(3) 0.2161(3) 0.9147(3) 0.0327(17) Uani 1 1 d .
H81 H 0.5165 0.1760 0.9112 0.039 Uiso 1 1 calc R
C82 C 0.5528(3) 0.2523(3) 0.9105(3) 0.0331(17) Uani 1 1 d .
C83 C 0.5991(3) 0.2398(3) 0.8997(3) 0.0308(16) Uani 1 1 d .
C1A C 0.6593(3) -0.0009(4) 1.2044(4) 0.047(2) Uani 1 1 d .
H1A1 H 0.6426 0.0219 1.1722 0.057 Uiso 1 1 calc R
H1A2 H 0.6634 0.0228 1.2385 0.057 Uiso 1 1 calc R
C2A C 0.6311(3) -0.0553(4) 1.2109(4) 0.050(2) Uani 1 1 d .
H2A1 H 0.6259 -0.0779 1.1760 0.060 Uiso 1 1 calc R
H2A2 H 0.6489 -0.0791 1.2416 0.060 Uiso 1 1 calc R
C3A C 0.5841(5) -0.0395(6) 1.2238(6) 0.078(4) Uani 1 1 d .
H3A1 H 0.5665 -0.0158 1.1929 0.094 Uiso 1 1 calc R
H3A2 H 0.5895 -0.0165 1.2584 0.094 Uiso 1 1 calc R
C4A C 0.5547(5) -0.0924(6) 1.2311(6) 0.078(4) Uani 1 1 d .
H4A1 H 0.5505 -0.1163 1.1976 0.117 Uiso 1 1 calc R
H4A2 H 0.5242 -0.0801 1.2366 0.117 Uiso 1 1 calc R
H4A3 H 0.5707 -0.1143 1.2637 0.117 Uiso 1 1 calc R
C1B C 0.8060(6) -0.0798(7) 1.1233(7) 0.093(4) Uani 1 1 d .
H1B1 H 0.8386 -0.0695 1.1405 0.112 Uiso 1 1 calc R
H1B2 H 0.7985 -0.0661 1.0841 0.112 Uiso 1 1 calc R
C2B C 0.7982(7) -0.1471(8) 1.1260(8) 0.121(6) Uani 1 1 d .
H2B1 H 0.8225 -0.1673 1.1113 0.145 Uiso 1 1 calc R
H2B2 H 0.8009 -0.1589 1.1654 0.145 Uiso 1 1 calc R
C3B C 0.7496(7) -0.1635(9) 1.0912(9) 0.131(7) Uani 1 1 d .
H3B1 H 0.7472 -0.1509 1.0521 0.157 Uiso 1 1 calc R
H3B2 H 0.7257 -0.1428 1.1061 0.157 Uiso 1 1 calc R
C4B C 0.7387(9) -0.2288(11) 1.0911(11) 0.169(9) Uani 1 1 d .
H4B1 H 0.7463 -0.2465 1.0580 0.254 Uiso 1 1 calc R
H4B2 H 0.7057 -0.2344 1.0904 0.254 Uiso 1 1 calc R
H4B3 H 0.7575 -0.2464 1.1249 0.254 Uiso 1 1 calc R
C1C C 1.0130(5) 0.0768(6) 1.0114(5) 0.078(4) Uani 1 1 d .
H1C1 H 0.9807 0.0655 1.0116 0.094 Uiso 1 1 calc R
H1C2 H 1.0326 0.0422 1.0186 0.094 Uiso 1 1 calc R
C2C C 1.0145(6) 0.0996(8) 0.9537(7) 0.101(5) Uani 1 1 d .
H2C1 H 0.9950 0.1343 0.9467 0.121 Uiso 1 1 calc R
H2C2 H 1.0004 0.0710 0.9254 0.121 Uiso 1 1 calc R
C3C C 1.0632(7) 0.1142(9) 0.9453(8) 0.116(6) Uani 1 1 d .
H3C1 H 1.0777 0.1420 0.9743 0.139 Uiso 1 1 calc R
H3C2 H 1.0824 0.0792 0.9509 0.139 Uiso 1 1 calc R
C4C C 1.0640(7) 0.1390(8) 0.8876(8) 0.122(6) Uani 1 1 d .
H4C1 H 1.0648 0.1079 0.8612 0.183 Uiso 1 1 calc R
H4C2 H 1.0917 0.1628 0.8904 0.183 Uiso 1 1 calc R
H4C3 H 1.0361 0.1620 0.8743 0.183 Uiso 1 1 calc R
C1D C 1.0761(4) 0.2793(5) 1.0475(5) 0.068(3) Uani 1 1 d .
H1D1 H 1.0814 0.2968 1.0851 0.081 Uiso 1 1 calc R
H1D2 H 1.0543 0.3037 1.0211 0.081 Uiso 1 1 calc R
C2D C 1.1231(6) 0.2737(7) 1.0283(7) 0.092(4) Uani 1 1 d .
H2D1 H 1.1179 0.2540 0.9918 0.110 Uiso 1 1 calc R
H2D2 H 1.1454 0.2509 1.0559 0.110 Uiso 1 1 calc R
C3D C 1.1438(7) 0.3353(9) 1.0231(9) 0.129(7) Uani 1 1 d .
H3D1 H 1.1197 0.3589 0.9989 0.154 Uiso 1 1 calc R
H3D2 H 1.1514 0.3531 1.0606 0.154 Uiso 1 1 calc R
C4D C 1.1865(11) 0.3352(14) 0.9994(13) 0.209(13) Uani 1 1 d .
H4D1 H 1.2123 0.3176 1.0262 0.313 Uiso 1 1 calc R
H4D2 H 1.1948 0.3744 0.9920 0.313 Uiso 1 1 calc R
H4D3 H 1.1805 0.3135 0.9644 0.313 Uiso 1 1 calc R
C1E C 0.9904(4) 0.5633(5) 1.1158(5) 0.055(2) Uani 1 1 d .
H1E1 H 0.9839 0.5527 1.0758 0.066 Uiso 1 1 calc R
H1E2 H 1.0055 0.5306 1.1381 0.066 Uiso 1 1 calc R
C2E C 1.0218(4) 0.6152(5) 1.1262(5) 0.066(3) Uani 1 1 d .
H2E1 H 1.0257 0.6268 1.1658 0.079 Uiso 1 1 calc R
H2E2 H 1.0528 0.6045 1.1202 0.079 Uiso 1 1 calc R
C3E C 1.0042(5) 0.6649(6) 1.0898(6) 0.077(3) Uani 1 1 d .
H3E1 H 0.9700 0.6667 1.0851 0.093 Uiso 1 1 calc R
H3E2 H 1.0108 0.6581 1.0524 0.093 Uiso 1 1 calc R
C4E C 1.0250(5) 0.7238(5) 1.1114(6) 0.073(3) Uani 1 1 d .
H4E1 H 1.0115 0.7362 1.1426 0.109 Uiso 1 1 calc R
H4E2 H 1.0177 0.7518 1.0811 0.109 Uiso 1 1 calc R
H4E3 H 1.0588 0.7204 1.1241 0.109 Uiso 1 1 calc R
C1F C 0.8422(9) 0.6374(10) 1.1866(10) 0.152(8) Uani 1 1 d .
H1F1 H 0.8395 0.6151 1.2201 0.182 Uiso 1 1 calc R
H1F2 H 0.8115 0.6382 1.1603 0.182 Uiso 1 1 calc R
C2F C 0.8600(7) 0.7015(9) 1.2041(9) 0.126(7) Uani 1 1 d .
H2F1 H 0.8338 0.7245 1.2113 0.151 Uiso 1 1 calc R
H2F2 H 0.8712 0.7194 1.1729 0.151 Uiso 1 1 calc R
C3F C 0.9047(14) 0.7005(16) 1.2637(16) 0.241(18) Uani 1 1 d .
H3F1 H 0.8982 0.6740 1.2923 0.289 Uiso 1 1 calc R
H3F2 H 0.9351 0.6909 1.2549 0.289 Uiso 1 1 calc R
C4F C 0.903(2) 0.751(3) 1.278(3) 0.46(4) Uani 1 1 d .
H4F1 H 0.9161 0.7755 1.2529 0.692 Uiso 1 1 calc R
H4F2 H 0.9213 0.7558 1.3165 0.692 Uiso 1 1 calc R
H4F3 H 0.8707 0.7619 1.2765 0.692 Uiso 1 1 calc R
C1G C 0.6046(3) 0.5053(4) 1.1995(4) 0.047(2) Uani 1 1 d .
H1G1 H 0.6037 0.5128 1.1595 0.057 Uiso 1 1 calc R
H1G2 H 0.6360 0.5152 1.2215 0.057 Uiso 1 1 calc R
C2G C 0.5674(4) 0.5408(5) 1.2193(4) 0.055(2) Uani 1 1 d .
H2G1 H 0.5701 0.5336 1.2597 0.067 Uiso 1 1 calc R
H2G2 H 0.5742 0.5816 1.2149 0.067 Uiso 1 1 calc R
C3G C 0.5170(3) 0.5293(4) 1.1888(4) 0.046(2) Uani 1 1 d .
H3G1 H 0.5093 0.4889 1.1940 0.056 Uiso 1 1 calc R
H3G2 H 0.5138 0.5360 1.1483 0.056 Uiso 1 1 calc R
C4G C 0.4825(4) 0.5677(5) 1.2107(4) 0.057(3) Uani 1 1 d .
H4G1 H 0.4872 0.5632 1.2513 0.085 Uiso 1 1 calc R
H4G2 H 0.4506 0.5569 1.1928 0.085 Uiso 1 1 calc R
H4G3 H 0.4879 0.6075 1.2019 0.085 Uiso 1 1 calc R
C1H C 0.5586(3) 0.2829(4) 1.2380(4) 0.0398(19) Uani 1 1 d .
H1H1 H 0.5808 0.2656 1.2700 0.048 Uiso 1 1 calc R
H1H2 H 0.5577 0.2590 1.2045 0.048 Uiso 1 1 calc R
C2H C 0.5102(3) 0.2868(4) 1.2508(4) 0.044(2) Uani 1 1 d .
H2H1 H 0.4893 0.3074 1.2200 0.053 Uiso 1 1 calc R
H2H2 H 0.5122 0.3092 1.2855 0.053 Uiso 1 1 calc R
C3H C 0.4888(4) 0.2273(4) 1.2582(4) 0.052(2) Uani 1 1 d .
H3H1 H 0.4897 0.2035 1.2251 0.062 Uiso 1 1 calc R
H3H2 H 0.5081 0.2083 1.2914 0.062 Uiso 1 1 calc R
C4H C 0.4383(4) 0.2308(5) 1.2655(5) 0.064(3) Uani 1 1 d .
H4H1 H 0.4372 0.2537 1.2986 0.096 Uiso 1 1 calc R
H4H2 H 0.4268 0.1924 1.2702 0.096 Uiso 1 1 calc R
H4H3 H 0.4188 0.2486 1.2323 0.096 Uiso 1 1 calc R
C1I C 0.8495(3) 0.4394(4) 0.9546(3) 0.0374(18) Uani 1 1 d .
C2I C 0.8316(3) 0.4827(4) 0.9166(4) 0.046(2) Uani 1 1 d .
H2I H 0.7994 0.4831 0.9000 0.056 Uiso 1 1 calc R
C3I C 0.8602(3) 0.5252(4) 0.9024(4) 0.048(2) Uani 1 1 d .
H3I H 0.8477 0.5540 0.8762 0.058 Uiso 1 1 calc R
C4I C 0.9085(3) 0.5244(4) 0.9284(4) 0.046(2) Uani 1 1 d .
C5I C 0.9276(3) 0.4830(4) 0.9672(4) 0.043(2) Uani 1 1 d .
H5I H 0.9597 0.4837 0.9845 0.051 Uiso 1 1 calc R
C6I C 0.8983(3) 0.4395(4) 0.9804(4) 0.0386(18) Uani 1 1 d .
H6I H 0.9109 0.4105 1.0063 0.046 Uiso 1 1 calc R
C1J C 0.8361(3) 0.1319(4) 0.9414(4) 0.0378(18) Uani 1 1 d .
C2J C 0.8469(3) 0.1317(4) 0.8878(4) 0.0413(19) Uani 1 1 d .
H2J H 0.8360 0.1619 0.8626 0.050 Uiso 1 1 calc R
C3J C 0.8736(4) 0.0872(4) 0.8710(4) 0.051(2) Uani 1 1 d .
H3J H 0.8808 0.0883 0.8351 0.061 Uiso 1 1 calc R
C4J C 0.8893(4) 0.0418(5) 0.9073(4) 0.057(3) Uani 1 1 d .
H4J H 0.9069 0.0119 0.8960 0.069 Uiso 1 1 calc R
C5J C 0.8789(4) 0.0410(5) 0.9602(4) 0.055(2) Uani 1 1 d .
H5J H 0.8892 0.0100 0.9846 0.065 Uiso 1 1 calc R
C6J C 0.8529(3) 0.0858(4) 0.9785(4) 0.044(2) Uani 1 1 d .
H6J H 0.8468 0.0850 1.0150 0.053 Uiso 1 1 calc R
C1K C 0.6260(3) 0.1603(3) 1.0485(3) 0.0320(16) Uani 1 1 d .
C2K C 0.5982(3) 0.1239(4) 1.0092(3) 0.0361(18) Uani 1 1 d .
H2K H 0.6027 0.1224 0.9721 0.043 Uiso 1 1 calc R
C3K C 0.5634(3) 0.0895(4) 1.0245(4) 0.0385(18) Uani 1 1 d .
H3K H 0.5455 0.0639 0.9983 0.046 Uiso 1 1 calc R
C4K C 0.5560(3) 0.0939(4) 1.0788(3) 0.0367(18) Uani 1 1 d .
C5K C 0.5834(3) 0.1292(4) 1.1194(3) 0.0355(17) Uani 1 1 d .
H5K H 0.5785 0.1301 1.1565 0.043 Uiso 1 1 calc R
C6K C 0.6179(3) 0.1630(4) 1.1047(3) 0.0343(17) Uani 1 1 d .
H6K H 0.6361 0.1877 1.1315 0.041 Uiso 1 1 calc R
C1L C 0.7357(4) 0.6451(5) 0.8204(5) 0.063(3) Uani 1 1 d .
H1L1 H 0.7330 0.6210 0.7867 0.076 Uiso 1 1 calc R
H1L2 H 0.7643 0.6342 0.8479 0.076 Uiso 1 1 calc R
C2L C 0.7373(5) 0.7088(6) 0.8048(6) 0.079(4) Uani 1 1 d .
H2L1 H 0.7368 0.7323 0.8382 0.095 Uiso 1 1 calc R
H2L2 H 0.7669 0.7167 0.7932 0.095 Uiso 1 1 calc R
C3L C 0.6977(6) 0.7256(7) 0.7587(7) 0.102(5) Uani 1 1 d .
H3L1 H 0.6682 0.7159 0.7696 0.122 Uiso 1 1 calc R
H3L2 H 0.6991 0.7032 0.7249 0.122 Uiso 1 1 calc R
C4L C 0.6975(10) 0.7913(11) 0.7438(11) 0.170(10) Uani 1 1 d .
H4L1 H 0.6953 0.8138 0.7768 0.255 Uiso 1 1 calc R
H4L2 H 0.6708 0.7997 0.7134 0.255 Uiso 1 1 calc R
H4L3 H 0.7263 0.8010 0.7322 0.255 Uiso 1 1 calc R
C1M C 0.5730(3) 0.6310(4) 0.8970(4) 0.044(2) Uani 1 1 d .
H1M1 H 0.5739 0.6091 0.9317 0.053 Uiso 1 1 calc R
H1M2 H 0.5493 0.6140 0.8664 0.053 Uiso 1 1 calc R
C2M C 0.5619(3) 0.6934(4) 0.9053(4) 0.048(2) Uani 1 1 d .
H2M1 H 0.5644 0.7150 0.8714 0.057 Uiso 1 1 calc R
H2M2 H 0.5855 0.7088 0.9370 0.057 Uiso 1 1 calc R
C3M C 0.5128(3) 0.7033(4) 0.9170(4) 0.045(2) Uani 1 1 d .
H3M1 H 0.5099 0.6819 0.9509 0.054 Uiso 1 1 calc R
H3M2 H 0.4889 0.6889 0.8852 0.054 Uiso 1 1 calc R
C4M C 0.5046(4) 0.7680(5) 0.9257(5) 0.056(3) Uani 1 1 d .
H4M1 H 0.5282 0.7821 0.9573 0.084 Uiso 1 1 calc R
H4M2 H 0.4736 0.7735 0.9334 0.084 Uiso 1 1 calc R
H4M3 H 0.5067 0.7889 0.8918 0.084 Uiso 1 1 calc R
C1N C 0.4222(4) 0.3853(5) 0.9373(5) 0.059(3) Uani 1 1 d .
H1N1 H 0.4285 0.4028 0.9029 0.071 Uiso 1 1 calc R
H1N2 H 0.4442 0.4016 0.9700 0.071 Uiso 1 1 calc R
C2N C 0.3712(5) 0.3974(6) 0.9416(6) 0.077(3) Uani 1 1 d .
H2N1 H 0.3653 0.3787 0.9755 0.093 Uiso 1 1 calc R
H2N2 H 0.3672 0.4389 0.9456 0.093 Uiso 1 1 calc R
C3N C 0.3375(6) 0.3772(8) 0.8929(7) 0.106(5) Uani 1 1 d .
H3N1 H 0.3412 0.3358 0.8882 0.127 Uiso 1 1 calc R
H3N2 H 0.3423 0.3967 0.8588 0.127 Uiso 1 1 calc R
C4N C 0.2851(10) 0.3913(12) 0.9028(12) 0.189(11) Uani 1 1 d .
H4N1 H 0.2817 0.3748 0.9384 0.283 Uiso 1 1 calc R
H4N2 H 0.2617 0.3748 0.8722 0.283 Uiso 1 1 calc R
H4N3 H 0.2808 0.4326 0.9036 0.283 Uiso 1 1 calc R
C1O C 0.4377(3) 0.1512(4) 0.9341(4) 0.044(2) Uani 1 1 d .
H1O1 H 0.4629 0.1404 0.9662 0.053 Uiso 1 1 calc R
H1O2 H 0.4449 0.1351 0.8996 0.053 Uiso 1 1 calc R
C2O C 0.3903(3) 0.1276(4) 0.9425(4) 0.0408(19) Uani 1 1 d .
H2O1 H 0.3656 0.1370 0.9093 0.049 Uiso 1 1 calc R
H2O2 H 0.3823 0.1462 0.9754 0.049 Uiso 1 1 calc R
C3O C 0.3924(4) 0.0619(4) 0.9513(4) 0.052(2) Uani 1 1 d .
H3O1 H 0.4060 0.0442 0.9219 0.062 Uiso 1 1 calc R
H3O2 H 0.4132 0.0534 0.9879 0.062 Uiso 1 1 calc R
C4O C 0.3443(4) 0.0351(5) 0.9495(5) 0.064(3) Uani 1 1 d .
H4O1 H 0.3304 0.0527 0.9782 0.096 Uiso 1 1 calc R
H4O2 H 0.3478 -0.0059 0.9565 0.096 Uiso 1 1 calc R
H4O3 H 0.3240 0.0415 0.9126 0.096 Uiso 1 1 calc R
C1P C 0.6188(3) -0.0555(4) 0.8790(4) 0.047(2) Uani 1 1 d .
H1P1 H 0.5873 -0.0410 0.8618 0.056 Uiso 1 1 calc R
H1P2 H 0.6290 -0.0380 0.9165 0.056 Uiso 1 1 calc R
C2P C 0.6179(4) -0.1204(5) 0.8839(5) 0.066(3) Uani 1 1 d .
H2P1 H 0.6074 -0.1371 0.8461 0.080 Uiso 1 1 calc R
H2P2 H 0.5953 -0.1314 0.9064 0.080 Uiso 1 1 calc R
C3P C 0.6683(5) -0.1462(6) 0.9124(6) 0.083(4) Uani 1 1 d .
H3P1 H 0.6902 -0.1369 0.8883 0.100 Uiso 1 1 calc R
H3P2 H 0.6797 -0.1269 0.9488 0.100 Uiso 1 1 calc R
C4P C 0.6695(7) -0.2092(7) 0.9222(8) 0.111(6) Uani 1 1 d .
H4P1 H 0.6491 -0.2188 0.9475 0.166 Uiso 1 1 calc R
H4P2 H 0.7014 -0.2210 0.9390 0.166 Uiso 1 1 calc R
H4P3 H 0.6587 -0.2289 0.8865 0.166 Uiso 1 1 calc R
C1Q C 0.7763(6) -0.0281(7) 0.7978(7) 0.094(4) Uani 1 1 d .
H1Q1 H 0.7958 -0.0029 0.8259 0.113 Uiso 1 1 calc R
H1Q2 H 0.7761 -0.0126 0.7602 0.113 Uiso 1 1 calc R
C2Q C 0.7969(12) -0.0886(15) 0.8029(15) 0.219(15) Uani 1 1 d .
H2Q1 H 0.7789 -0.1112 0.7714 0.262 Uiso 1 1 calc R
H2Q2 H 0.8291 -0.0858 0.7972 0.262 Uiso 1 1 calc R
C3Q C 0.7985(12) -0.1182(15) 0.8495(15) 0.207(14) Uani 1 1 d .
H3Q H 0.7809 -0.1524 0.8437 0.248 Uiso 1 1 calc R
C4Q C 0.8225(14) -0.1087(17) 0.9095(17) 0.272(19) Uani 1 1 d .
H4Q1 H 0.8495 -0.0839 0.9112 0.408 Uiso 1 1 calc R
H4Q2 H 0.8329 -0.1453 0.9271 0.408 Uiso 1 1 calc R
H4Q3 H 0.8009 -0.0907 0.9295 0.408 Uiso 1 1 calc R
C1R C 0.9151(3) 0.2103(4) 0.7422(4) 0.047(2) Uani 1 1 d .
H1R1 H 0.8909 0.1913 0.7137 0.056 Uiso 1 1 calc R
H1R2 H 0.9125 0.1966 0.7796 0.056 Uiso 1 1 calc R
C2R C 0.9639(4) 0.1965(4) 0.7321(5) 0.053(2) Uani 1 1 d .
H2R1 H 0.9879 0.2168 0.7597 0.063 Uiso 1 1 calc R
H2R2 H 0.9660 0.2092 0.6942 0.063 Uiso 1 1 calc R
C3R C 0.9724(4) 0.1308(5) 0.7377(5) 0.071(3) Uani 1 1 d .
H3R1 H 0.9750 0.1197 0.7772 0.085 Uiso 1 1 calc R
H3R2 H 0.9452 0.1108 0.7150 0.085 Uiso 1 1 calc R
C4R C 1.0164(6) 0.1112(7) 0.7190(7) 0.100(5) Uani 1 1 d .
H4R1 H 1.0156 0.1252 0.6811 0.149 Uiso 1 1 calc R
H4R2 H 1.0177 0.0695 0.7192 0.149 Uiso 1 1 calc R
H4R3 H 1.0440 0.1263 0.7447 0.149 Uiso 1 1 calc R
C1S C 0.9040(4) 0.4444(4) 0.7414(4) 0.048(2) Uani 1 1 d .
H1S1 H 0.9165 0.4590 0.7796 0.058 Uiso 1 1 calc R
H1S2 H 0.8721 0.4594 0.7282 0.058 Uiso 1 1 calc R
C2S C 0.9354(4) 0.4640(5) 0.7014(5) 0.059(3) Uani 1 1 d .
H2S1 H 0.9226 0.4487 0.6635 0.071 Uiso 1 1 calc R
H2S2 H 0.9348 0.5061 0.6989 0.071 Uiso 1 1 calc R
C3S C 0.9861(4) 0.4441(6) 0.7210(5) 0.073(3) Uani 1 1 d .
H3S1 H 0.9870 0.4020 0.7207 0.087 Uiso 1 1 calc R
H3S2 H 0.9982 0.4569 0.7600 0.087 Uiso 1 1 calc R
C4S C 1.0186(5) 0.4677(6) 0.6831(6) 0.077(3) Uani 1 1 d .
H4S1 H 1.0043 0.4603 0.6437 0.115 Uiso 1 1 calc R
H4S2 H 1.0489 0.4487 0.6929 0.115 Uiso 1 1 calc R
H4S3 H 1.0228 0.5087 0.6890 0.115 Uiso 1 1 calc R
C99 C 0.3609(4) 0.7902(4) 0.7151(4) 0.050(2) Uani 1 1 d .
H99A H 0.3717 0.8062 0.6833 0.075 Uiso 1 1 calc R
H99B H 0.3323 0.7684 0.7014 0.075 Uiso 1 1 calc R
H99C H 0.3849 0.7651 0.7365 0.075 Uiso 1 1 calc R

loop_
_atom_site_aniso_label
_atom_site_aniso_U_11
_atom_site_aniso_U_22
_atom_site_aniso_U_33
_atom_site_aniso_U_23
_atom_site_aniso_U_13
_atom_site_aniso_U_12
Eu1 0.0332(2) 0.0332(2) 0.0332(2) 0.00000(16) 0.00727(17) 0.00000(16)
Eu2 0.0325(2) 0.0325(2) 0.0325(2) 0.00000(16) 0.00712(17) 0.00000(16)
N1 0.032(4) 0.032(3) 0.032(3) 0.000(3) 0.007(3) 0.000(3)
N2 0.031(3) 0.031(3) 0.031(3) 0.000(3) 0.007(3) 0.000(3)
N3 0.033(4) 0.033(4) 0.033(3) 0.000(3) 0.007(3) 0.000(3)
N4 0.037(4) 0.037(4) 0.037(4) 0.000(3) 0.008(3) 0.000(3)
N5 0.035(4) 0.035(4) 0.035(3) 0.000(3) 0.008(3) 0.000(3)
N6 0.034(4) 0.034(4) 0.034(3) 0.000(3) 0.008(3) 0.000(3)
N7 0.034(4) 0.034(4) 0.034(3) 0.000(3) 0.007(3) 0.000(3)
N8 0.036(4) 0.036(4) 0.036(4) 0.000(3) 0.008(3) 0.000(3)
N9 0.033(4) 0.033(4) 0.033(3) 0.000(3) 0.007(3) 0.000(3)
N10 0.031(3) 0.031(3) 0.031(3) 0.000(3) 0.007(3) 0.000(3)
N11 0.029(3) 0.029(3) 0.029(3) 0.000(3) 0.006(3) 0.000(3)
N12 0.030(3) 0.030(3) 0.030(3) 0.000(3) 0.007(3) 0.000(3)
N13 0.034(4) 0.034(4) 0.034(4) 0.000(3) 0.007(3) 0.000(3)
N14 0.034(4) 0.034(4) 0.034(4) 0.000(3) 0.007(3) 0.000(3)
N15 0.033(3) 0.033(3) 0.033(3) 0.000(3) 0.007(3) 0.000(3)
N16 0.034(4) 0.034(4) 0.034(3) 0.000(3) 0.007(3) 0.000(3)
N17 0.035(4) 0.035(4) 0.035(4) 0.000(3) 0.008(3) 0.000(3)
N18 0.035(4) 0.035(4) 0.035(4) 0.000(3) 0.008(3) 0.000(3)
N19 0.031(3) 0.031(3) 0.031(3) 0.000(3) 0.007(3) 0.000(3)
N20 0.058(6) 0.058(5) 0.058(5) 0.000(4) 0.013(4) 0.000(4)
N21 0.047(4) 0.047(5) 0.047(4) 0.000(4) 0.010(4) 0.000(4)
N28 0.033(4) 0.033(4) 0.033(3) 0.000(3) 0.007(3) 0.000(3)
O1 0.055(4) 0.055(4) 0.055(4) 0.000(3) 0.012(3) 0.000(3)
O2 0.052(4) 0.052(4) 0.052(4) 0.000(3) 0.011(3) 0.000(3)
O3 0.046(4) 0.046(4) 0.046(3) 0.000(3) 0.010(3) 0.000(3)
O4 0.043(4) 0.043(4) 0.043(3) 0.000(3) 0.009(3) 0.000(3)
O5 0.048(4) 0.048(4) 0.048(4) 0.000(3) 0.011(3) 0.000(3)
O6 0.063(5) 0.063(5) 0.063(4) 0.000(4) 0.014(4) 0.000(4)
O7 0.045(4) 0.045(4) 0.045(3) 0.000(3) 0.010(3) 0.000(3)
O8 0.043(3) 0.043(3) 0.043(3) 0.000(3) 0.009(3) 0.000(3)
O9 0.063(5) 0.063(5) 0.063(4) 0.000(4) 0.014(4) 0.000(4)
O10 0.049(4) 0.049(4) 0.049(4) 0.000(3) 0.011(3) 0.000(3)
O11 0.043(3) 0.043(3) 0.043(3) 0.000(3) 0.010(3) 0.000(3)
O12 0.050(4) 0.050(4) 0.050(4) 0.000(3) 0.011(3) 0.000(3)
O13 0.081(6) 0.081(6) 0.081(6) 0.000(5) 0.018(5) 0.000(5)
O14 0.058(4) 0.058(4) 0.058(4) 0.000(3) 0.013(3) 0.000(3)
O15 0.065(5) 0.065(5) 0.065(5) 0.000(4) 0.014(4) 0.000(4)
O16 0.063(5) 0.063(5) 0.063(4) 0.000(4) 0.014(4) 0.000(4)
O17 0.070(5) 0.070(5) 0.070(5) 0.000(4) 0.015(4) 0.000(4)
O18 0.074(5) 0.074(6) 0.074(5) 0.000(4) 0.016(4) 0.000(4)
O19 0.071(5) 0.071(5) 0.071(5) 0.000(4) 0.016(4) 0.000(4)
O20 0.071(5) 0.071(5) 0.071(5) 0.000(4) 0.016(4) 0.000(4)
O110 0.081(6) 0.081(6) 0.081(6) 0.000(5) 0.018(5) 0.000(5)
O111 0.078(6) 0.078(6) 0.078(6) 0.000(5) 0.017(4) 0.000(5)
O112 0.068(5) 0.068(5) 0.068(5) 0.000(4) 0.015(4) 0.000(4)
C1 0.032(4) 0.032(4) 0.032(4) 0.000(3) 0.007(3) 0.000(3)
C2 0.034(4) 0.034(4) 0.034(4) 0.000(3) 0.007(3) 0.000(3)
C3 0.037(4) 0.037(4) 0.037(4) 0.000(3) 0.008(3) 0.000(3)
C4 0.045(5) 0.045(5) 0.045(5) 0.000(4) 0.010(4) 0.000(4)
C5 0.043(5) 0.043(5) 0.043(5) 0.000(4) 0.009(4) 0.000(4)
C6 0.044(5) 0.044(5) 0.044(5) 0.000(4) 0.010(4) 0.000(4)
C7 0.036(4) 0.036(4) 0.036(4) 0.000(3) 0.008(3) 0.000(3)
C8 0.032(4) 0.032(4) 0.032(4) 0.000(3) 0.007(3) 0.000(3)
C9 0.035(4) 0.035(4) 0.035(4) 0.000(3) 0.008(3) 0.000(3)
C10 0.039(5) 0.039(5) 0.039(5) 0.000(4) 0.009(4) 0.000(4)
C11 0.042(5) 0.042(5) 0.042(5) 0.000(4) 0.009(4) 0.000(4)
C12 0.048(5) 0.048(6) 0.048(5) 0.000(4) 0.011(4) 0.000(4)
C13 0.049(6) 0.049(6) 0.049(5) 0.000(4) 0.011(4) 0.000(4)
C14 0.043(5) 0.043(5) 0.043(5) 0.000(4) 0.009(4) 0.000(4)
C15 0.037(4) 0.037(4) 0.037(4) 0.000(4) 0.008(3) 0.000(3)
C16 0.035(4) 0.035(4) 0.035(4) 0.000(3) 0.008(3) 0.000(3)
C17 0.034(4) 0.034(4) 0.034(4) 0.000(3) 0.007(3) 0.000(3)
C18 0.037(4) 0.037(4) 0.037(4) 0.000(4) 0.008(3) 0.000(3)
C19 0.041(5) 0.041(5) 0.041(5) 0.000(4) 0.009(4) 0.000(4)
C20 0.047(5) 0.047(5) 0.047(5) 0.000(4) 0.010(4) 0.000(4)
C21 0.053(6) 0.053(6) 0.053(6) 0.000(5) 0.012(5) 0.000(5)
C22 0.046(5) 0.046(5) 0.046(5) 0.000(4) 0.010(4) 0.000(4)
C23 0.043(5) 0.043(5) 0.043(5) 0.000(4) 0.009(4) 0.000(4)
C24 0.035(4) 0.035(4) 0.035(4) 0.000(3) 0.008(3) 0.000(3)
C25 0.035(4) 0.035(4) 0.035(4) 0.000(3) 0.008(3) 0.000(3)
C26 0.036(4) 0.036(4) 0.036(4) 0.000(3) 0.008(3) 0.000(3)
C27 0.039(5) 0.039(5) 0.039(4) 0.000(4) 0.009(4) 0.000(4)
C28 0.040(5) 0.040(5) 0.040(4) 0.000(4) 0.009(4) 0.000(4)
C29 0.040(5) 0.040(5) 0.040(4) 0.000(4) 0.009(4) 0.000(4)
C30 0.036(4) 0.036(4) 0.036(4) 0.000(4) 0.008(3) 0.000(3)
C31 0.036(4) 0.036(4) 0.036(4) 0.000(3) 0.008(3) 0.000(3)
C32 0.033(4) 0.033(4) 0.033(4) 0.000(3) 0.007(3) 0.000(3)
C33 0.034(4) 0.034(4) 0.034(4) 0.000(3) 0.008(3) 0.000(3)
C34 0.040(5) 0.040(5) 0.040(4) 0.000(4) 0.009(4) 0.000(4)
C35 0.040(5) 0.040(5) 0.040(5) 0.000(4) 0.009(4) 0.000(4)
C36 0.035(4) 0.035(4) 0.035(4) 0.000(3) 0.008(3) 0.000(3)
C37 0.035(4) 0.035(4) 0.035(4) 0.000(3) 0.008(3) 0.000(3)
C38 0.033(4) 0.033(4) 0.033(4) 0.000(3) 0.007(3) 0.000(3)
C39 0.037(4) 0.037(5) 0.037(4) 0.000(4) 0.008(3) 0.000(4)
C40 0.036(4) 0.036(4) 0.036(4) 0.000(3) 0.008(3) 0.000(3)
C41 0.033(4) 0.033(4) 0.033(4) 0.000(3) 0.007(3) 0.000(3)
C42 0.034(4) 0.034(4) 0.034(4) 0.000(3) 0.007(3) 0.000(3)
C43 0.032(4) 0.032(4) 0.032(4) 0.000(3) 0.007(3) 0.000(3)
C44 0.037(4) 0.037(4) 0.037(4) 0.000(4) 0.008(3) 0.000(3)
C45 0.035(4) 0.035(4) 0.035(4) 0.000(3) 0.008(3) 0.000(3)
C46 0.032(4) 0.032(4) 0.032(4) 0.000(3) 0.007(3) 0.000(3)
C47 0.030(4) 0.030(4) 0.030(4) 0.000(3) 0.007(3) 0.000(3)
C48 0.032(4) 0.032(4) 0.032(4) 0.000(3) 0.007(3) 0.000(3)
C49 0.033(4) 0.033(4) 0.033(4) 0.000(3) 0.007(3) 0.000(3)
C50 0.035(4) 0.035(4) 0.035(4) 0.000(3) 0.008(3) 0.000(3)
C51 0.031(4) 0.031(4) 0.031(4) 0.000(3) 0.007(3) 0.000(3)
C52 0.031(4) 0.031(4) 0.031(4) 0.000(3) 0.007(3) 0.000(3)
C53 0.036(4) 0.036(4) 0.036(4) 0.000(3) 0.008(3) 0.000(3)
C54 0.037(4) 0.037(4) 0.037(4) 0.000(4) 0.008(3) 0.000(4)
C55 0.039(5) 0.039(5) 0.039(4) 0.000(4) 0.009(4) 0.000(4)
C56 0.045(5) 0.045(5) 0.045(5) 0.000(4) 0.010(4) 0.000(4)
C57 0.041(5) 0.041(5) 0.041(5) 0.000(4) 0.009(4) 0.000(4)
C58 0.036(4) 0.036(4) 0.036(4) 0.000(3) 0.008(3) 0.000(3)
C59 0.033(4) 0.033(4) 0.033(4) 0.000(3) 0.007(3) 0.000(3)
C60 0.035(4) 0.035(4) 0.035(4) 0.000(3) 0.008(3) 0.000(3)
C61 0.032(4) 0.032(4) 0.032(4) 0.000(3) 0.007(3) 0.000(3)
C62 0.036(4) 0.036(4) 0.036(4) 0.000(3) 0.008(3) 0.000(3)
C63 0.037(4) 0.037(4) 0.037(4) 0.000(3) 0.008(3) 0.000(3)
C64 0.039(5) 0.039(5) 0.039(4) 0.000(4) 0.009(4) 0.000(4)
C65 0.036(4) 0.036(4) 0.036(4) 0.000(3) 0.008(3) 0.000(3)
C66 0.036(4) 0.036(4) 0.036(4) 0.000(3) 0.008(3) 0.000(3)
C67 0.031(4) 0.031(4) 0.031(4) 0.000(3) 0.007(3) 0.000(3)
C68 0.032(4) 0.032(4) 0.032(4) 0.000(3) 0.007(3) 0.000(3)
C69 0.035(4) 0.035(4) 0.035(4) 0.000(3) 0.008(3) 0.000(3)
C70 0.038(5) 0.038(5) 0.038(4) 0.000(4) 0.008(3) 0.000(4)
C71 0.044(5) 0.044(5) 0.044(5) 0.000(4) 0.010(4) 0.000(4)
C72 0.044(5) 0.044(5) 0.044(5) 0.000(4) 0.010(4) 0.000(4)
C73 0.042(5) 0.042(5) 0.042(5) 0.000(4) 0.009(4) 0.000(4)
C74 0.035(4) 0.035(4) 0.035(4) 0.000(3) 0.008(3) 0.000(3)
C75 0.033(4) 0.033(4) 0.033(4) 0.000(3) 0.007(3) 0.000(3)
C76 0.033(4) 0.033(4) 0.033(4) 0.000(3) 0.007(3) 0.000(3)
C77 0.033(4) 0.033(4) 0.033(4) 0.000(3) 0.007(3) 0.000(3)
C78 0.036(4) 0.036(4) 0.036(4) 0.000(3) 0.008(3) 0.000(3)
C79 0.038(5) 0.038(5) 0.038(4) 0.000(4) 0.008(4) 0.000(4)
C80 0.038(4) 0.038(5) 0.038(4) 0.000(4) 0.008(3) 0.000(4)
C81 0.033(4) 0.033(4) 0.033(4) 0.000(3) 0.007(3) 0.000(3)
C82 0.033(4) 0.033(4) 0.033(4) 0.000(3) 0.007(3) 0.000(3)
C83 0.031(4) 0.031(4) 0.031(4) 0.000(3) 0.007(3) 0.000(3)
C1A 0.047(5) 0.047(5) 0.047(5) 0.000(4) 0.010(4) 0.000(4)
C2A 0.050(6) 0.050(6) 0.050(5) 0.000(4) 0.011(4) 0.000(4)
C3A 0.078(9) 0.078(9) 0.078(8) 0.000(7) 0.017(7) 0.000(7)
C4A 0.078(9) 0.078(9) 0.078(8) 0.000(7) 0.017(7) 0.000(7)
C1B 0.093(11) 0.093(11) 0.093(10) 0.000(9) 0.020(8) 0.000(9)
C2B 0.121(15) 0.121(15) 0.121(14) 0.000(12) 0.026(12) 0.000(12)
C3B 0.131(17) 0.131(17) 0.131(16) 0.000(14) 0.029(13) 0.000(14)
C4B 0.17(2) 0.17(2) 0.17(2) 0.000(19) 0.037(18) 0.000(19)
C1C 0.078(9) 0.078(9) 0.078(8) 0.000(7) 0.017(7) 0.000(7)
C2C 0.101(12) 0.101(12) 0.101(11) 0.000(9) 0.022(9) 0.000(10)
C3C 0.116(14) 0.116(14) 0.116(14) 0.000(11) 0.025(11) 0.000(11)
C4C 0.122(15) 0.122(15) 0.122(15) 0.000(12) 0.027(12) 0.000(12)
C1D 0.068(8) 0.068(8) 0.068(7) 0.000(6) 0.015(6) 0.000(6)
C2D 0.092(11) 0.092(11) 0.092(10) 0.000(8) 0.020(8) 0.000(9)
C3D 0.129(17) 0.129(16) 0.129(16) 0.000(13) 0.028(13) 0.000(14)
C4D 0.21(3) 0.21(3) 0.21(3) 0.00(2) 0.05(2) 0.00(3)
C1E 0.055(6) 0.055(6) 0.055(6) 0.000(5) 0.012(5) 0.000(5)
C2E 0.066(7) 0.066(7) 0.066(7) 0.000(6) 0.015(6) 0.000(6)
C3E 0.077(9) 0.077(9) 0.077(8) 0.000(7) 0.017(7) 0.000(7)
C4E 0.073(8) 0.073(8) 0.073(8) 0.000(6) 0.016(6) 0.000(6)
C1F 0.15(2) 0.15(2) 0.15(2) 0.000(16) 0.033(16) 0.000(17)
C2F 0.126(17) 0.126(16) 0.126(16) 0.000(13) 0.028(13) 0.000(13)
C3F 0.24(4) 0.24(4) 0.24(4) 0.00(3) 0.05(3) 0.00(3)
C4F 0.46(11) 0.46(10) 0.46(10) 0.00(9) 0.10(8) 0.00(8)
C1G 0.047(5) 0.047(5) 0.047(5) 0.000(4) 0.010(4) 0.000(4)
C2G 0.055(6) 0.055(6) 0.055(6) 0.000(5) 0.012(5) 0.000(5)
C3G 0.046(5) 0.046(5) 0.046(5) 0.000(4) 0.010(4) 0.000(4)
C4G 0.057(6) 0.057(6) 0.057(6) 0.000(5) 0.012(5) 0.000(5)
C1H 0.040(5) 0.040(5) 0.040(5) 0.000(4) 0.009(4) 0.000(4)
C2H 0.045(5) 0.045(5) 0.045(5) 0.000(4) 0.010(4) 0.000(4)
C3H 0.052(6) 0.052(6) 0.052(6) 0.000(5) 0.011(5) 0.000(5)
C4H 0.064(7) 0.064(7) 0.064(7) 0.000(6) 0.014(5) 0.000(6)
C1I 0.037(4) 0.037(4) 0.037(4) 0.000(4) 0.008(3) 0.000(4)
C2I 0.046(5) 0.046(5) 0.046(5) 0.000(4) 0.010(4) 0.000(4)
C3I 0.048(5) 0.048(5) 0.048(5) 0.000(4) 0.011(4) 0.000(4)
C4I 0.046(5) 0.046(5) 0.046(5) 0.000(4) 0.010(4) 0.000(4)
C5I 0.043(5) 0.043(5) 0.043(5) 0.000(4) 0.009(4) 0.000(4)
C6I 0.039(5) 0.039(5) 0.039(4) 0.000(4) 0.008(4) 0.000(4)
C1J 0.038(4) 0.038(5) 0.038(4) 0.000(4) 0.008(3) 0.000(4)
C2J 0.041(5) 0.041(5) 0.041(5) 0.000(4) 0.009(4) 0.000(4)
C3J 0.051(6) 0.051(6) 0.051(5) 0.000(5) 0.011(4) 0.000(5)
C4J 0.057(6) 0.057(6) 0.057(6) 0.000(5) 0.013(5) 0.000(5)
C5J 0.055(6) 0.055(6) 0.055(6) 0.000(5) 0.012(5) 0.000(5)
C6J 0.044(5) 0.044(5) 0.044(5) 0.000(4) 0.010(4) 0.000(4)
C1K 0.032(4) 0.032(4) 0.032(4) 0.000(3) 0.007(3) 0.000(3)
C2K 0.036(4) 0.036(4) 0.036(4) 0.000(3) 0.008(3) 0.000(3)
C3K 0.038(5) 0.038(5) 0.038(4) 0.000(4) 0.008(4) 0.000(4)
C4K 0.037(4) 0.037(4) 0.037(4) 0.000(4) 0.008(3) 0.000(3)
C5K 0.036(4) 0.036(4) 0.036(4) 0.000(3) 0.008(3) 0.000(3)
C6K 0.034(4) 0.034(4) 0.034(4) 0.000(3) 0.008(3) 0.000(3)
C1L 0.063(7) 0.063(7) 0.063(7) 0.000(6) 0.014(5) 0.000(6)
C2L 0.079(9) 0.079(9) 0.079(9) 0.000(7) 0.017(7) 0.000(7)
C3L 0.102(12) 0.102(12) 0.102(12) 0.000(10) 0.022(10) 0.000(10)
C4L 0.17(2) 0.17(2) 0.17(2) 0.000(18) 0.037(19) 0.000(18)
C1M 0.044(5) 0.044(5) 0.044(5) 0.000(4) 0.010(4) 0.000(4)
C2M 0.048(5) 0.048(5) 0.048(5) 0.000(4) 0.010(4) 0.000(4)
C3M 0.045(5) 0.045(5) 0.045(5) 0.000(4) 0.010(4) 0.000(4)
C4M 0.056(6) 0.056(6) 0.056(6) 0.000(5) 0.012(5) 0.000(5)
C1N 0.059(7) 0.059(7) 0.059(6) 0.000(5) 0.013(5) 0.000(5)
C2N 0.077(9) 0.077(9) 0.077(8) 0.000(7) 0.017(7) 0.000(7)
C3N 0.106(13) 0.106(13) 0.106(12) 0.000(10) 0.023(10) 0.000(10)
C4N 0.19(3) 0.19(3) 0.19(3) 0.00(2) 0.04(2) 0.00(2)
C1O 0.044(5) 0.044(5) 0.044(5) 0.000(4) 0.010(4) 0.000(4)
C2O 0.041(5) 0.041(5) 0.041(5) 0.000(4) 0.009(4) 0.000(4)
C3O 0.052(6) 0.052(6) 0.052(6) 0.000(5) 0.011(4) 0.000(5)
C4O 0.064(7) 0.064(7) 0.064(7) 0.000(6) 0.014(5) 0.000(6)
C1P 0.047(5) 0.047(5) 0.047(5) 0.000(4) 0.010(4) 0.000(4)
C2P 0.066(7) 0.066(7) 0.066(7) 0.000(6) 0.015(6) 0.000(6)
C3P 0.083(9) 0.083(10) 0.083(9) 0.000(7) 0.018(7) 0.000(8)
C4P 0.111(14) 0.111(14) 0.111(13) 0.000(10) 0.024(11) 0.000(10)
C1Q 0.094(11) 0.094(11) 0.094(11) 0.000(9) 0.021(9) 0.000(9)
C2Q 0.22(3) 0.22(4) 0.22(4) 0.00(3) 0.05(3) 0.00(3)
C3Q 0.21(3) 0.21(3) 0.21(3) 0.00(3) 0.05(3) 0.00(3)
C4Q 0.27(5) 0.27(5) 0.27(5) 0.00(4) 0.06(4) 0.00(4)
C1R 0.047(5) 0.047(5) 0.047(5) 0.000(4) 0.010(4) 0.000(4)
C2R 0.053(6) 0.053(6) 0.053(6) 0.000(5) 0.012(5) 0.000(5)
C3R 0.071(8) 0.071(8) 0.071(8) 0.000(6) 0.016(6) 0.000(6)
C4R 0.100(12) 0.100(12) 0.100(11) 0.000(9) 0.022(9) 0.000(9)
C1S 0.048(5) 0.048(5) 0.048(5) 0.000(4) 0.011(4) 0.000(4)
C2S 0.059(7) 0.059(7) 0.059(6) 0.000(5) 0.013(5) 0.000(5)
C3S 0.073(8) 0.073(8) 0.073(8) 0.000(6) 0.016(6) 0.000(6)
C4S 0.077(9) 0.077(9) 0.077(8) 0.000(7) 0.017(7) 0.000(7)
C99 0.050(6) 0.050(6) 0.050(6) 0.000(4) 0.011(4) 0.000(4)

loop_
_atom_type_symbol
_atom_type_description
_atom_type_scat_dispersion_real
_atom_type_scat_dispersion_imag
_atom_type_scat_source
C C 0.0033 0.0016 'International Tables Vol C Tables 4.2.6.8 and 6.1.1.4'
H H 0.0000 0.0000 'International Tables Vol C Tables 4.2.6.8 and 6.1.1.4'
N N 0.0061 0.0033 'International Tables Vol C Tables 4.2.6.8 and 6.1.1.4'
Eu Eu -0.1578 3.6682 'International Tables Vol C Tables 4.2.6.8 and 6.1.1.4'
O O 0.0106 0.0060 'International Tables Vol C Tables 4.2.6.8 and 6.1.1.4'

loop_
_geom_angle_atom_site_label_1
_geom_angle_atom_site_label_2
_geom_angle_atom_site_label_3
_geom_angle
N1 Eu1 N3 71.2(2)
N1 Eu1 N5 111.8(2)
N3 Eu1 N5 71.1(2)
N1 Eu1 N7 71.7(2)
N3 Eu1 N7 110.5(2)
N5 Eu1 N7 71.4(2)
N1 Eu1 N12 104.9(2)
N3 Eu1 N12 79.3(2)
N5 Eu1 N12 120.9(2)
N7 Eu1 N12 166.9(2)
N1 Eu1 N9 162.4(2)
N3 Eu1 N9 100.8(2)
N5 Eu1 N9 78.9(2)
N7 Eu1 N9 125.8(2)
N12 Eu1 N9 57.7(2)
N1 Eu1 N10 126.5(2)
N3 Eu1 N10 162.1(2)
N5 Eu1 N10 100.4(2)
N7 Eu1 N10 80.3(2)
N12 Eu1 N10 92.5(2)
N9 Eu1 N10 61.6(2)
N1 Eu1 N11 79.6(2)
N3 Eu1 N11 122.1(2)
N5 Eu1 N11 165.7(2)
N7 Eu1 N11 105.7(2)
N12 Eu1 N11 61.2(2)
N9 Eu1 N11 92.4(2)
N10 Eu1 N11 65.4(2)
N1 Eu1 Eu2 125.71(16)
N3 Eu1 Eu2 124.06(16)
N5 Eu1 Eu2 122.49(16)
N7 Eu1 Eu2 125.38(16)
N12 Eu1 Eu2 45.95(14)
N9 Eu1 Eu2 45.46(15)
N10 Eu1 Eu2 46.68(15)
N11 Eu1 Eu2 47.16(13)
N15 Eu2 N19 109.2(2)
N15 Eu2 N13 70.6(2)
N19 Eu2 N13 70.6(2)
N15 Eu2 N17 70.1(2)
N19 Eu2 N17 70.0(2)
N13 Eu2 N17 109.0(2)
N15 Eu2 N9 109.0(2)
N19 Eu2 N9 117.5(2)
N13 Eu2 N9 170.7(2)
N17 Eu2 N9 79.1(2)
N15 Eu2 N12 166.8(2)
N19 Eu2 N12 80.9(2)
N13 Eu2 N12 121.9(2)
N17 Eu2 N12 106.9(2)
N9 Eu2 N12 58.0(2)
N15 Eu2 N10 78.5(2)
N19 Eu2 N10 171.4(2)
N13 Eu2 N10 109.5(2)
N17 Eu2 N10 117.2(2)
N9 Eu2 N10 61.7(2)
N12 Eu2 N10 92.1(2)
N15 Eu2 N11 121.2(2)
N19 Eu2 N11 106.6(2)
N13 Eu2 N11 79.6(2)
N17 Eu2 N11 168.2(2)
N9 Eu2 N11 93.2(2)
N12 Eu2 N11 61.31(19)
N10 Eu2 N11 65.3(2)
N15 Eu2 C51 147.6(2)
N19 Eu2 C51 76.3(2)
N13 Eu2 C51 137.6(2)
N17 Eu2 C51 82.9(2)
N9 Eu2 C51 46.41(19)
N12 Eu2 C51 24.49(19)
N10 Eu2 C51 99.4(2)
N11 Eu2 C51 85.38(19)
N15 Eu2 C33 122.6(2)
N19 Eu2 C33 93.3(2)
N13 Eu2 C33 162.7(2)
N17 Eu2 C33 69.6(2)
N9 Eu2 C33 24.3(2)
N12 Eu2 C33 46.5(2)
N10 Eu2 C33 85.5(2)
N11 Eu2 C33 99.8(2)
C51 Eu2 C33 26.4(2)
N15 Eu2 Eu1 124.51(16)
N19 Eu2 Eu1 126.26(15)
N13 Eu2 Eu1 126.13(16)
N17 Eu2 Eu1 124.90(16)
N9 Eu2 Eu1 45.97(15)
N12 Eu2 Eu1 45.90(14)
N10 Eu2 Eu1 46.32(14)
N11 Eu2 Eu1 47.37(14)
C51 Eu2 Eu1 58.39(14)
C33 Eu2 Eu1 58.32(14)
C1 N1 C8 107.2(6)
C1 N1 Eu1 123.4(5)
C8 N1 Eu1 121.6(5)
C32 N2 C1 123.0(7)
C32 N3 C25 107.3(7)
C32 N3 Eu1 120.5(5)
C25 N3 Eu1 119.1(5)
C24 N4 C25 122.8(7)
C17 N5 C24 107.1(7)
C17 N5 Eu1 126.1(5)
C24 N5 Eu1 122.7(5)
C17 N6 C16 123.1(7)
C9 N7 C16 107.5(7)
C9 N7 Eu1 123.2(5)
C16 N7 Eu1 124.1(5)
C9 N8 C8 123.6(7)
C36 N9 C33 108.5(7)
C36 N9 Eu2 120.4(5)
C33 N9 Eu2 105.7(5)
C36 N9 Eu1 120.8(5)
C33 N9 Eu1 111.0(5)
Eu2 N9 Eu1 88.6(2)
C38 N10 C41 106.5(6)
C38 N10 Eu1 114.0(5)
C41 N10 Eu1 113.5(5)
C38 N10 Eu2 118.2(5)
C41 N10 Eu2 116.9(5)
Eu1 N10 Eu2 87.0(2)
C43 N11 C46 106.5(6)
C43 N11 Eu2 116.1(5)
C46 N11 Eu2 115.4(5)
C43 N11 Eu1 115.4(5)
C46 N11 Eu1 117.3(5)
Eu2 N11 Eu1 85.48(19)
C51 N12 C48 107.5(6)
C51 N12 Eu1 111.3(5)
C48 N12 Eu1 124.6(5)
C51 N12 Eu2 104.1(5)
C48 N12 Eu2 118.7(5)
Eu1 N12 Eu2 88.2(2)
C52 N13 C59 107.9(6)
C52 N13 Eu2 122.0(5)
C59 N13 Eu2 120.6(5)
C59 N14 C60 124.0(7)
C60 N15 C67 107.1(6)
C60 N15 Eu2 121.1(5)
C67 N15 Eu2 122.7(5)
C67 N16 C68 123.3(7)
C75 N17 C68 107.8(7)
C75 N17 Eu2 123.3(5)
C68 N17 Eu2 122.4(5)
C75 N18 C76 122.6(7)
C83 N19 C76 107.3(6)
C83 N19 Eu2 123.1(5)
C76 N19 Eu2 124.0(5)
O18 N20 O17 125.0(10)
O18 N20 C4I 118.2(9)
O17 N20 C4I 116.7(9)
O19 N21 O20 122.7(9)
O19 N21 C4K 119.1(8)
O20 N21 C4K 118.3(8)
C52 N28 C83 122.9(7)
C71 O1 C1L 117.4(8)
C72 O2 C1M 118.3(7)
C79 O3 C1N 117.3(7)
C80 O4 C1O 116.6(7)
C55 O5 C1P 119.1(7)
C56 O6 C1Q 117.0(9)
C64 O7 C1S 118.6(7)
C63 O8 C1R 115.5(7)
C5 O9 C1B 117.6(9)
C4 O10 C1A 115.8(7)
C29 O11 C1H 117.3(7)
C28 O12 C1G 118.1(7)
C1F O13 C21 120.4(13)
C20 O14 C1E 119.7(8)
C13 O15 C1D 117.7(9)
C12 O16 C1C 117.0(9)
C99 O112 H112 109.5
N2 C1 N1 127.0(7)
N2 C1 C2 122.8(7)
N1 C1 C2 110.2(7)
C3 C2 C7 121.2(8)
C3 C2 C1 131.6(8)
C7 C2 C1 107.1(7)
C2 C3 C4 116.7(8)
C2 C3 H3 121.6
C4 C3 H3 121.6
O10 C4 C5 114.3(8)
O10 C4 C3 124.0(8)
C5 C4 C3 121.6(8)
O9 C5 C6 125.0(9)
O9 C5 C4 115.0(8)
C6 C5 C4 120.0(9)
C7 C6 C5 117.9(9)
C7 C6 H6 121.0
C5 C6 H6 121.0
C6 C7 C2 122.5(8)
C6 C7 C8 131.9(8)
C2 C7 C8 105.6(7)
N8 C8 N1 127.1(7)
N8 C8 C7 123.1(7)
N1 C8 C7 109.7(7)
N8 C9 N7 127.1(7)
N8 C9 C10 123.3(8)
N7 C9 C10 109.5(7)
C15 C10 C11 121.4(8)
C15 C10 C9 107.1(8)
C11 C10 C9 131.4(8)
C12 C11 C10 116.5(9)
C12 C11 H11 121.7
C10 C11 H11 121.7
C11 C12 O16 121.3(9)
C11 C12 C13 122.7(9)
O16 C12 C13 116.1(9)
O15 C13 C14 124.8(9)
O15 C13 C12 114.9(9)
C14 C13 C12 120.3(9)
C15 C14 C13 116.8(9)
C15 C14 H14 121.6
C13 C14 H14 121.6
C10 C15 C14 122.3(8)
C10 C15 C16 105.8(7)
C14 C15 C16 131.9(8)
N6 C16 N7 128.6(8)
N6 C16 C15 121.5(7)
N7 C16 C15 109.8(7)
N6 C17 N5 127.0(7)
N6 C17 C18 122.8(7)
N5 C17 C18 110.1(7)
C23 C18 C19 121.3(8)
C23 C18 C17 106.2(7)
C19 C18 C17 132.5(8)
C20 C19 C18 117.6(8)
C20 C19 H19 121.2
C18 C19 H19 121.2
O14 C20 C19 124.9(9)
O14 C20 C21 113.9(9)
C19 C20 C21 121.2(9)
O13 C21 C22 125.1(10)
O13 C21 C20 114.0(9)
C22 C21 C20 120.9(9)
C21 C22 C23 117.5(9)
C21 C22 H22 121.2
C23 C22 H22 121.2
C18 C23 C22 121.5(9)
C18 C23 C24 107.3(8)
C22 C23 C24 131.1(8)
N4 C24 N5 127.7(8)
N4 C24 C23 123.1(8)
N5 C24 C23 109.2(7)
N4 C25 N3 127.0(7)
N4 C25 C26 123.2(7)
N3 C25 C26 109.8(7)
C27 C26 C31 121.1(8)
C27 C26 C25 132.5(8)
C31 C26 C25 106.3(7)
C28 C27 C26 118.3(8)
C28 C27 H27 120.9
C26 C27 H27 120.9
O12 C28 C27 124.7(8)
O12 C28 C29 114.6(8)
C27 C28 C29 120.8(8)
O11 C29 C30 124.7(8)
O11 C29 C28 115.0(8)
C30 C29 C28 120.4(8)
C31 C30 C29 118.4(8)
C31 C30 H30 120.8
C29 C30 H30 120.8
C30 C31 C26 121.1(8)
C30 C31 C32 132.3(8)
C26 C31 C32 106.3(7)
N2 C32 N3 127.4(7)
N2 C32 C31 122.6(7)
N3 C32 C31 110.0(7)
N9 C33 C34 109.5(7)
N9 C33 C51 111.2(7)
C34 C33 C51 139.3(8)
N9 C33 Eu2 50.0(4)
C34 C33 Eu2 133.7(6)
C51 C33 Eu2 76.3(4)
C35 C34 C33 106.2(8)
C35 C34 H34 126.9
C33 C34 H34 126.9
C34 C35 C36 108.9(8)
C34 C35 H35 125.5
C36 C35 H35 125.5
N9 C36 C37 119.0(7)
N9 C36 C35 106.8(7)
C37 C36 C35 134.2(8)
C36 C37 C38 123.2(7)
C36 C37 C1I 118.9(7)
C38 C37 C1I 117.9(7)
N10 C38 C37 124.3(7)
N10 C38 C39 108.7(7)
C37 C38 C39 127.0(7)
C40 C39 C38 107.7(7)
C40 C39 H39 126.1
C38 C39 H39 126.1
C39 C40 C41 107.3(7)
C39 C40 H40 126.3
C41 C40 H40 126.3
N10 C41 C40 109.7(7)
N10 C41 C42 125.0(7)
C40 C41 C42 125.2(7)
C41 C42 C43 123.9(7)
C41 C42 C1J 117.9(7)
C43 C42 C1J 118.1(7)
N11 C43 C44 109.7(7)
N11 C43 C42 123.4(7)
C44 C43 C42 127.0(7)
C45 C44 C43 107.9(7)
C45 C44 H44 126.1
C43 C44 H44 126.1
C44 C45 C46 107.0(7)
C44 C45 H45 126.5
C46 C45 H45 126.5
N11 C46 C47 125.0(7)
N11 C46 C45 108.8(7)
C47 C46 C45 126.2(7)
C48 C47 C46 122.6(7)
C48 C47 C1K 119.3(7)
C46 C47 C1K 118.1(7)
N12 C48 C47 119.1(7)
N12 C48 C49 108.2(7)
C47 C48 C49 132.6(7)
C50 C49 C48 107.3(7)
C50 C49 H49 126.4
C48 C49 H49 126.4
C49 C50 C51 107.0(7)
C49 C50 H50 126.5
C51 C50 H50 126.5
N12 C51 C50 109.9(7)
N12 C51 C33 112.6(7)
C50 C51 C33 137.4(7)
N12 C51 Eu2 51.4(4)
C50 C51 Eu2 131.0(5)
C33 C51 Eu2 77.3(4)
N28 C52 N13 127.3(7)
N28 C52 C53 123.2(7)
N13 C52 C53 109.6(7)
C58 C53 C54 121.0(8)
C58 C53 C52 106.5(7)
C54 C53 C52 132.5(8)
C55 C54 C53 118.2(8)
C55 C54 H54 120.9
C53 C54 H54 120.9
O5 C55 C54 124.7(8)
O5 C55 C56 115.4(8)
C54 C55 C56 119.9(8)
O6 C56 C57 123.8(8)
O6 C56 C55 113.8(8)
C57 C56 C55 122.4(9)
C56 C57 C58 116.0(8)
C56 C57 H57 122.0
C58 C57 H57 122.0
C53 C58 C57 122.5(8)
C53 C58 C59 107.2(7)
C57 C58 C59 130.3(8)
N14 C59 N13 127.1(7)
N14 C59 C58 124.1(7)
N13 C59 C58 108.7(7)
N14 C60 N15 127.4(7)
N14 C60 C61 122.9(7)
N15 C60 C61 109.6(7)
C65 C61 C62 122.0(8)
C65 C61 C60 107.2(7)
C62 C61 C60 130.7(8)
C61 C62 C63 118.3(8)
C61 C62 H62 120.9
C63 C62 H62 120.9
O8 C63 C62 124.7(8)
O8 C63 C64 115.8(7)
C62 C63 C64 119.5(8)
C66 C64 O7 125.6(8)
C66 C64 C63 121.6(8)
O7 C64 C63 112.8(7)
C61 C65 C66 121.0(8)
C61 C65 C67 105.8(7)
C66 C65 C67 133.2(8)
C64 C66 C65 117.5(8)
C64 C66 H66 121.2
C65 C66 H66 121.2
N16 C67 N15 126.8(7)
N16 C67 C65 123.1(7)
N15 C67 C65 110.0(7)
N16 C68 N17 128.4(7)
N16 C68 C69 122.2(7)
N17 C68 C69 109.4(7)
C74 C69 C70 122.1(8)
C74 C69 C68 107.5(7)
C70 C69 C68 130.4(8)
C71 C70 C69 117.0(8)
C71 C70 H70 121.5
C69 C70 H70 121.5
O1 C71 C70 124.3(8)
O1 C71 C72 115.0(8)
C70 C71 C72 120.7(9)
O2 C72 C73 125.2(8)
O2 C72 C71 113.6(8)
C73 C72 C71 121.1(9)
C72 C73 C74 118.2(8)
C72 C73 H73 120.9
C74 C73 H73 120.9
C73 C74 C69 120.9(8)
C73 C74 C75 133.7(8)
C69 C74 C75 105.5(7)
N18 C75 N17 127.5(7)
N18 C75 C74 122.7(7)
N17 C75 C74 109.6(7)
N18 C76 N19 127.9(7)
N18 C76 C77 121.9(7)
N19 C76 C77 110.1(7)
C78 C77 C82 121.2(7)
C78 C77 C76 133.5(8)
C82 C77 C76 105.2(7)
C79 C78 C77 118.5(8)
C79 C78 H78 120.7
C77 C78 H78 120.7
O3 C79 C78 124.1(8)
O3 C79 C80 115.3(7)
C78 C79 C80 120.7(8)
O4 C80 C81 124.5(8)
O4 C80 C79 114.5(7)
C81 C80 C79 121.0(8)
C80 C81 C82 117.7(7)
C80 C81 H81 121.2
C82 C81 H81 121.2
C77 C82 C81 120.9(7)
C77 C82 C83 107.3(7)
C81 C82 C83 131.8(7)
N28 C83 N19 127.7(7)
N28 C83 C82 122.2(7)
N19 C83 C82 110.0(7)
O10 C1A C2A 107.9(8)
O10 C1A H1A1 110.1
C2A C1A H1A1 110.1
O10 C1A H1A2 110.1
C2A C1A H1A2 110.1
H1A1 C1A H1A2 108.4
C3A C2A C1A 110.4(9)
C3A C2A H2A1 109.6
C1A C2A H2A1 109.6
C3A C2A H2A2 109.6
C1A C2A H2A2 109.6
H2A1 C2A H2A2 108.1
C2A C3A C4A 112.6(11)
C2A C3A H3A1 109.1
C4A C3A H3A1 109.1
C2A C3A H3A2 109.1
C4A C3A H3A2 109.1
H3A1 C3A H3A2 107.8
C3A C4A H4A1 109.5
C3A C4A H4A2 109.5
H4A1 C4A H4A2 109.5
C3A C4A H4A3 109.5
H4A1 C4A H4A3 109.5
H4A2 C4A H4A3 109.5
O9 C1B C2B 104.3(13)
O9 C1B H1B1 110.9
C2B C1B H1B1 110.9
O9 C1B H1B2 110.9
C2B C1B H1B2 110.9
H1B1 C1B H1B2 108.9
C3B C2B C1B 110.4(16)
C3B C2B H2B1 109.6
C1B C2B H2B1 109.6
C3B C2B H2B2 109.6
C1B C2B H2B2 109.6
H2B1 C2B H2B2 108.1
C2B C3B C4B 114.2(19)
C2B C3B H3B1 108.7
C4B C3B H3B1 108.7
C2B C3B H3B2 108.7
C4B C3B H3B2 108.7
H3B1 C3B H3B2 107.6
C3B C4B H4B1 109.5
C3B C4B H4B2 109.5
H4B1 C4B H4B2 109.5
C3B C4B H4B3 109.5
H4B1 C4B H4B3 109.5
H4B2 C4B H4B3 109.5
O16 C1C C2C 113.9(12)
O16 C1C H1C1 108.8
C2C C1C H1C1 108.8
O16 C1C H1C2 108.8
C2C C1C H1C2 108.8
H1C1 C1C H1C2 107.7
C1C C2C C3C 114.9(14)
C1C C2C H2C1 108.5
C3C C2C H2C1 108.5
C1C C2C H2C2 108.5
C3C C2C H2C2 108.5
H2C1 C2C H2C2 107.5
C4C C3C C2C 114.4(16)
C4C C3C H3C1 108.7
C2C C3C H3C1 108.7
C4C C3C H3C2 108.7
C2C C3C H3C2 108.7
H3C1 C3C H3C2 107.6
C3C C4C H4C1 109.5
C3C C4C H4C2 109.5
H4C1 C4C H4C2 109.5
C3C C4C H4C3 109.5
H4C1 C4C H4C3 109.5
H4C2 C4C H4C3 109.5
O15 C1D C2D 107.7(10)
O15 C1D H1D1 110.2
C2D C1D H1D1 110.2
O15 C1D H1D2 110.2
C2D C1D H1D2 110.2
H1D1 C1D H1D2 108.5
C1D C2D C3D 109.3(13)
C1D C2D H2D1 109.8
C3D C2D H2D1 109.8
C1D C2D H2D2 109.8
C3D C2D H2D2 109.8
H2D1 C2D H2D2 108.3
C4D C3D C2D 114(2)
C4D C3D H3D1 108.8
C2D C3D H3D1 108.8
C4D C3D H3D2 108.8
C2D C3D H3D2 108.8
H3D1 C3D H3D2 107.7
C3D C4D H4D1 109.5
C3D C4D H4D2 109.5
H4D1 C4D H4D2 109.5
C3D C4D H4D3 109.5
H4D1 C4D H4D3 109.5
H4D2 C4D H4D3 109.5
O14 C1E C2E 107.4(9)
O14 C1E H1E1 110.2
C2E C1E H1E1 110.2
O14 C1E H1E2 110.2
C2E C1E H1E2 110.2
H1E1 C1E H1E2 108.5
C3E C2E C1E 114.2(10)
C3E C2E H2E1 108.7
C1E C2E H2E1 108.7
C3E C2E H2E2 108.7
C1E C2E H2E2 108.7
H2E1 C2E H2E2 107.6
C2E C3E C4E 115.6(11)
C2E C3E H3E1 108.4
C4E C3E H3E1 108.4
C2E C3E H3E2 108.4
C4E C3E H3E2 108.4
H3E1 C3E H3E2 107.4
C3E C4E H4E1 109.5
C3E C4E H4E2 109.5
H4E1 C4E H4E2 109.5
C3E C4E H4E3 109.5
H4E1 C4E H4E3 109.5
H4E2 C4E H4E3 109.5
O13 C1F C2F 105.7(18)
O13 C1F H1F1 110.6
C2F C1F H1F1 110.6
O13 C1F H1F2 110.6
C2F C1F H1F2 110.6
H1F1 C1F H1F2 108.7
C1F C2F C3F 110.6(19)
C1F C2F H2F1 109.5
C3F C2F H2F1 109.5
C1F C2F H2F2 109.5
C3F C2F H2F2 109.5
H2F1 C2F H2F2 108.1
C4F C3F C2F 99(4)
C4F C3F H3F1 112.0
C2F C3F H3F1 112.0
C4F C3F H3F2 112.0
C2F C3F H3F2 112.0
H3F1 C3F H3F2 109.6
C3F C4F H4F1 109.5
C3F C4F H4F2 109.5
H4F1 C4F H4F2 109.5
C3F C4F H4F3 109.5
H4F1 C4F H4F3 109.5
H4F2 C4F H4F3 109.5
O12 C1G C2G 107.1(8)
O12 C1G H1G1 110.3
C2G C1G H1G1 110.3
O12 C1G H1G2 110.3
C2G C1G H1G2 110.3
H1G1 C1G H1G2 108.5
C3G C2G C1G 115.7(9)
C3G C2G H2G1 108.4
C1G C2G H2G1 108.4
C3G C2G H2G2 108.4
C1G C2G H2G2 108.4
H2G1 C2G H2G2 107.4
C2G C3G C4G 111.7(8)
C2G C3G H3G1 109.3
C4G C3G H3G1 109.3
C2G C3G H3G2 109.3
C4G C3G H3G2 109.3
H3G1 C3G H3G2 107.9
C3G C4G H4G1 109.5
C3G C4G H4G2 109.5
H4G1 C4G H4G2 109.5
C3G C4G H4G3 109.5
H4G1 C4G H4G3 109.5
H4G2 C4G H4G3 109.5
O11 C1H C2H 107.5(7)
O11 C1H H1H1 110.2
C2H C1H H1H1 110.2
O11 C1H H1H2 110.2
C2H C1H H1H2 110.2
H1H1 C1H H1H2 108.5
C1H C2H C3H 112.9(8)
C1H C2H H2H1 109.0
C3H C2H H2H1 109.0
C1H C2H H2H2 109.0
C3H C2H H2H2 109.0
H2H1 C2H H2H2 107.8
C4H C3H C2H 113.0(9)
C4H C3H H3H1 109.0
C2H C3H H3H1 109.0
C4H C3H H3H2 109.0
C2H C3H H3H2 109.0
H3H1 C3H H3H2 107.8
C3H C4H H4H1 109.5
C3H C4H H4H2 109.5
H4H1 C4H H4H2 109.5
C3H C4H H4H3 109.5
H4H1 C4H H4H3 109.5
H4H2 C4H H4H3 109.5
C2I C1I C6I 119.1(8)
C2I C1I C37 120.8(8)
C6I C1I C37 120.1(8)
C3I C2I C1I 121.7(9)
C3I C2I H2I 119.2
C1I C2I H2I 119.2
C2I C3I C4I 118.4(9)
C2I C3I H3I 120.8
C4I C3I H3I 120.8
C5I C4I C3I 121.8(9)
C5I C4I N20 120.0(9)
C3I C4I N20 118.1(9)
C4I C5I C6I 119.1(9)
C4I C5I H5I 120.5
C6I C5I H5I 120.5
C5I C6I C1I 119.9(8)
C5I C6I H6I 120.0
C1I C6I H6I 120.0
C2J C1J C6J 118.0(8)
C2J C1J C42 121.3(8)
C6J C1J C42 120.6(8)
C1J C2J C3J 121.4(9)
C1J C2J H2J 119.3
C3J C2J H2J 119.3
C4J C3J C2J 120.2(9)
C4J C3J H3J 119.9
C2J C3J H3J 119.9
C5J C4J C3J 119.4(10)
C5J C4J H4J 120.3
C3J C4J H4J 120.3
C4J C5J C6J 121.4(10)
C4J C5J H5J 119.3
C6J C5J H5J 119.3
C1J C6J C5J 119.5(9)
C1J C6J H6J 120.2
C5J C6J H6J 120.2
C2K C1K C6K 119.0(7)
C2K C1K C47 122.7(7)
C6K C1K C47 118.3(7)
C1K C2K C3K 120.8(8)
C1K C2K H2K 119.6
C3K C2K H2K 119.6
C4K C3K C2K 118.8(8)
C4K C3K H3K 120.6
C2K C3K H3K 120.6
C3K C4K C5K 122.1(8)
C3K C4K N21 119.0(8)
C5K C4K N21 119.0(7)
C6K C5K C4K 119.3(8)
C6K C5K H5K 120.3
C4K C5K H5K 120.3
C5K C6K C1K 120.0(8)
C5K C6K H6K 120.0
C1K C6K H6K 120.0
O1 C1L C2L 106.2(10)
O1 C1L H1L1 110.5
C2L C1L H1L1 110.5
O1 C1L H1L2 110.5
C2L C1L H1L2 110.5
H1L1 C1L H1L2 108.7
C3L C2L C1L 112.4(12)
C3L C2L H2L1 109.1
C1L C2L H2L1 109.1
C3L C2L H2L2 109.1
C1L C2L H2L2 109.1
H2L1 C2L H2L2 107.9
C2L C3L C4L 113.2(16)
C2L C3L H3L1 108.9
C4L C3L H3L1 108.9
C2L C3L H3L2 108.9
C4L C3L H3L2 108.9
H3L1 C3L H3L2 107.7
C3L C4L H4L1 109.5
C3L C4L H4L2 109.5
H4L1 C4L H4L2 109.5
C3L C4L H4L3 109.5
H4L1 C4L H4L3 109.5
H4L2 C4L H4L3 109.5
O2 C1M C2M 105.6(7)
O2 C1M H1M1 110.6
C2M C1M H1M1 110.6
O2 C1M H1M2 110.6
C2M C1M H1M2 110.6
H1M1 C1M H1M2 108.7
C1M C2M C3M 113.8(8)
C1M C2M H2M1 108.8
C3M C2M H2M1 108.8
C1M C2M H2M2 108.8
C3M C2M H2M2 108.8
H2M1 C2M H2M2 107.7
C2M C3M C4M 110.4(8)
C2M C3M H3M1 109.6
C4M C3M H3M1 109.6
C2M C3M H3M2 109.6
C4M C3M H3M2 109.6
H3M1 C3M H3M2 108.1
C3M C4M H4M1 109.5
C3M C4M H4M2 109.5
H4M1 C4M H4M2 109.5
C3M C4M H4M3 109.5
H4M1 C4M H4M3 109.5
H4M2 C4M H4M3 109.5
O3 C1N C2N 107.7(9)
O3 C1N H1N1 110.2
C2N C1N H1N1 110.2
O3 C1N H1N2 110.2
C2N C1N H1N2 110.2
H1N1 C1N H1N2 108.5
C3N C2N C1N 112.4(12)
C3N C2N H2N1 109.1
C1N C2N H2N1 109.1
C3N C2N H2N2 109.1
C1N C2N H2N2 109.1
H2N1 C2N H2N2 107.8
C2N C3N C4N 108.0(15)
C2N C3N H3N1 110.1
C4N C3N H3N1 110.1
C2N C3N H3N2 110.1
C4N C3N H3N2 110.1
H3N1 C3N H3N2 108.4
C3N C4N H4N1 109.5
C3N C4N H4N2 109.5
H4N1 C4N H4N2 109.5
C3N C4N H4N3 109.5
H4N1 C4N H4N3 109.5
H4N2 C4N H4N3 109.5
O4 C1O C2O 107.9(7)
O4 C1O H1O1 110.1
C2O C1O H1O1 110.1
O4 C1O H1O2 110.1
C2O C1O H1O2 110.1
H1O1 C1O H1O2 108.4
C1O C2O C3O 111.2(8)
C1O C2O H2O1 109.4
C3O C2O H2O1 109.4
C1O C2O H2O2 109.4
C3O C2O H2O2 109.4
H2O1 C2O H2O2 108.0
C4O C3O C2O 113.1(9)
C4O C3O H3O1 109.0
C2O C3O H3O1 109.0
C4O C3O H3O2 109.0
C2O C3O H3O2 109.0
H3O1 C3O H3O2 107.8
C3O C4O H4O1 109.5
C3O C4O H4O2 109.5
H4O1 C4O H4O2 109.5
C3O C4O H4O3 109.5
H4O1 C4O H4O3 109.5
H4O2 C4O H4O3 109.5
O5 C1P C2P 106.9(8)
O5 C1P H1P1 110.3
C2P C1P H1P1 110.3
O5 C1P H1P2 110.3
C2P C1P H1P2 110.3
H1P1 C1P H1P2 108.6
C1P C2P C3P 112.2(10)
C1P C2P H2P1 109.2
C3P C2P H2P1 109.2
C1P C2P H2P2 109.2
C3P C2P H2P2 109.2
H2P1 C2P H2P2 107.9
C4P C3P C2P 115.2(13)
C4P C3P H3P1 108.5
C2P C3P H3P1 108.5
C4P C3P H3P2 108.5
C2P C3P H3P2 108.5
H3P1 C3P H3P2 107.5
C3P C4P H4P1 109.5
C3P C4P H4P2 109.5
H4P1 C4P H4P2 109.5
C3P C4P H4P3 109.5
H4P1 C4P H4P3 109.5
H4P2 C4P H4P3 109.5
O6 C1Q C2Q 109.4(17)
O6 C1Q H1Q1 109.8
C2Q C1Q H1Q1 109.8
O6 C1Q H1Q2 109.8
C2Q C1Q H1Q2 109.8
H1Q1 C1Q H1Q2 108.2
C3Q C2Q C1Q 120(3)
C3Q C2Q H2Q1 107.4
C1Q C2Q H2Q1 107.4
C3Q C2Q H2Q2 107.4
C1Q C2Q H2Q2 107.4
H2Q1 C2Q H2Q2 107.0
C2Q C3Q C4Q 133(4)
C2Q C3Q H3Q 113.4
C4Q C3Q H3Q 113.4
C3Q C4Q H4Q1 109.5
C3Q C4Q H4Q2 109.5
H4Q1 C4Q H4Q2 109.5
C3Q C4Q H4Q3 109.5
H4Q1 C4Q H4Q3 109.5
H4Q2 C4Q H4Q3 109.5
O8 C1R C2R 108.0(8)
O8 C1R H1R1 110.1
C2R C1R H1R1 110.1
O8 C1R H1R2 110.1
C2R C1R H1R2 110.1
H1R1 C1R H1R2 108.4
C1R C2R C3R 109.3(9)
C1R C2R H2R1 109.8
C3R C2R H2R1 109.8
C1R C2R H2R2 109.8
C3R C2R H2R2 109.8
H2R1 C2R H2R2 108.3
C4R C3R C2R 113.6(11)
C4R C3R H3R1 108.9
C2R C3R H3R1 108.9
C4R C3R H3R2 108.9
C2R C3R H3R2 108.9
H3R1 C3R H3R2 107.7
C3R C4R H4R1 109.5
C3R C4R H4R2 109.5
H4R1 C4R H4R2 109.5
C3R C4R H4R3 109.5
H4R1 C4R H4R3 109.5
H4R2 C4R H4R3 109.5
O7 C1S C2S 107.8(8)
O7 C1S H1S1 110.2
C2S C1S H1S1 110.2
O7 C1S H1S2 110.2
C2S C1S H1S2 110.2
H1S1 C1S H1S2 108.5
C3S C2S C1S 112.6(9)
C3S C2S H2S1 109.1
C1S C2S H2S1 109.1
C3S C2S H2S2 109.1
C1S C2S H2S2 109.1
H2S1 C2S H2S2 107.8
C2S C3S C4S 112.5(10)
C2S C3S H3S1 109.1
C4S C3S H3S1 109.1
C2S C3S H3S2 109.1
C4S C3S H3S2 109.1
H3S1 C3S H3S2 107.8
C3S C4S H4S1 109.5
C3S C4S H4S2 109.5
H4S1 C4S H4S2 109.5
C3S C4S H4S3 109.5
H4S1 C4S H4S3 109.5
H4S2 C4S H4S3 109.5
O112 C99 H99A 109.5
O112 C99 H99B 109.5
H99A C99 H99B 109.5
O112 C99 H99C 109.5
H99A C99 H99C 109.5
H99B C99 H99C 109.5

loop_
_geom_bond_atom_site_label_1
_geom_bond_atom_site_label_2
_geom_bond_distance
Eu1 N1 2.372(7)
Eu1 N3 2.382(7)
Eu1 N5 2.394(7)
Eu1 N7 2.398(7)
Eu1 N12 2.570(7)
Eu1 N9 2.573(7)
Eu1 N10 2.591(6)
Eu1 N11 2.640(6)
Eu1 Eu2 3.5775(13)
Eu2 N15 2.418(7)
Eu2 N19 2.420(7)
Eu2 N13 2.420(7)
Eu2 N17 2.438(7)
Eu2 N9 2.550(7)
Eu2 N12 2.572(6)
Eu2 N10 2.606(7)
Eu2 N11 2.631(6)
Eu2 C51 3.193(8)
Eu2 C33 3.206(8)
N1 C1 1.355(10)
N1 C8 1.398(10)
N2 C32 1.340(10)
N2 C1 1.341(10)
N3 C32 1.368(10)
N3 C25 1.380(10)
N4 C24 1.327(10)
N4 C25 1.337(10)
N5 C17 1.383(10)
N5 C24 1.387(10)
N6 C17 1.326(10)
N6 C16 1.343(10)
N7 C9 1.372(10)
N7 C16 1.376(10)
N8 C9 1.337(10)
N8 C8 1.340(10)
N9 C36 1.369(10)
N9 C33 1.371(10)
N10 C38 1.382(10)
N10 C41 1.383(10)
N11 C43 1.377(10)
N11 C46 1.395(10)
N12 C51 1.365(10)
N12 C48 1.372(10)
N13 C52 1.368(10)
N13 C59 1.383(10)
N14 C59 1.325(10)
N14 C60 1.337(10)
N15 C60 1.371(10)
N15 C67 1.371(10)
N16 C67 1.330(10)
N16 C68 1.335(10)
N17 C75 1.372(10)
N17 C68 1.373(10)
N18 C75 1.339(10)
N18 C76 1.348(10)
N19 C83 1.369(10)
N19 C76 1.374(10)
N20 O18 1.214(11)
N20 O17 1.224(11)
N20 C4I 1.469(13)
N21 O19 1.209(11)
N21 O20 1.221(10)
N21 C4K 1.464(11)
N28 C52 1.337(10)
N28 C83 1.352(10)
O1 C71 1.368(11)
O1 C1L 1.439(13)
O2 C72 1.368(11)
O2 C1M 1.447(11)
O3 C79 1.360(10)
O3 C1N 1.427(12)
O4 C80 1.365(10)
O4 C1O 1.428(11)
O5 C55 1.352(11)
O5 C1P 1.448(11)
O6 C56 1.365(12)
O6 C1Q 1.469(16)
O7 C64 1.378(10)
O7 C1S 1.418(11)
O8 C63 1.362(10)
O8 C1R 1.433(11)
O9 C5 1.369(12)
O9 C1B 1.440(16)
O10 C4 1.377(11)
O10 C1A 1.428(11)
O11 C29 1.355(10)
O11 C1H 1.428(10)
O12 C28 1.365(11)
O12 C1G 1.436(11)
O13 C1F 1.32(2)
O13 C21 1.372(13)
O14 C20 1.373(12)
O14 C1E 1.398(12)
O15 C13 1.360(12)
O15 C1D 1.420(14)
O16 C12 1.398(12)
O16 C1C 1.401(15)
O112 C99 1.464(12)
O112 H112 0.8200
C1 C2 1.462(11)
C2 C3 1.383(11)
C2 C7 1.391(11)
C3 C4 1.408(12)
C3 H3 0.9300
C4 C5 1.405(13)
C5 C6 1.395(13)
C6 C7 1.364(12)
C6 H6 0.9300
C7 C8 1.465(11)
C9 C10 1.460(12)
C10 C15 1.384(12)
C10 C11 1.396(12)
C11 C12 1.379(13)
C11 H11 0.9300
C12 C13 1.407(13)
C13 C14 1.394(13)
C14 C15 1.394(12)
C14 H14 0.9300
C15 C16 1.471(11)
C17 C18 1.455(11)
C18 C23 1.387(12)
C18 C19 1.393(12)
C19 C20 1.382(13)
C19 H19 0.9300
C20 C21 1.418(13)
C21 C22 1.378(13)
C22 C23 1.399(13)
C22 H22 0.9300
C23 C24 1.457(12)
C25 C26 1.457(11)
C26 C27 1.390(12)
C26 C31 1.393(12)
C27 C28 1.373(12)
C27 H27 0.9300
C28 C29 1.420(12)
C29 C30 1.386(12)
C30 C31 1.380(11)
C30 H30 0.9300
C31 C32 1.462(11)
C33 C34 1.413(12)
C33 C51 1.464(11)
C34 C35 1.363(12)
C34 H34 0.9300
C35 C36 1.436(12)
C35 H35 0.9300
C36 C37 1.395(11)
C37 C38 1.434(11)
C37 C1I 1.494(11)
C38 C39 1.435(11)
C39 C40 1.356(12)
C39 H39 0.9300
C40 C41 1.418(11)
C40 H40 0.9300
C41 C42 1.431(11)
C42 C43 1.434(11)
C42 C1J 1.488(11)
C43 C44 1.419(11)
C44 C45 1.364(11)
C44 H44 0.9300
C45 C46 1.436(11)
C45 H45 0.9300
C46 C47 1.431(11)
C47 C48 1.406(11)
C47 C1K 1.495(11)
C48 C49 1.440(11)
C49 C50 1.366(11)
C49 H49 0.9300
C50 C51 1.414(11)
C50 H50 0.9300
C52 C53 1.454(11)
C53 C58 1.383(11)
C53 C54 1.386(12)
C54 C55 1.385(12)
C54 H54 0.9300
C55 C56 1.416(12)
C56 C57 1.382(13)
C57 C58 1.394(12)
C57 H57 0.9300
C58 C59 1.453(11)
C60 C61 1.453(11)
C61 C65 1.377(11)
C61 C62 1.385(11)
C62 C63 1.386(11)
C62 H62 0.9300
C63 C64 1.429(12)
C64 C66 1.374(11)
C65 C66 1.402(11)
C65 C67 1.463(11)
C66 H66 0.9300
C68 C69 1.450(11)
C69 C74 1.388(11)
C69 C70 1.392(12)
C70 C71 1.390(12)
C70 H70 0.9300
C71 C72 1.419(13)
C72 C73 1.373(13)
C73 C74 1.384(12)
C73 H73 0.9300
C74 C75 1.473(11)
C76 C77 1.465(11)
C77 C78 1.387(11)
C77 C82 1.394(11)
C78 C79 1.377(12)
C78 H78 0.9300
C79 C80 1.419(12)
C80 C81 1.383(11)
C81 C82 1.406(11)
C81 H81 0.9300
C82 C83 1.444(11)
C1A C2A 1.522(13)
C1A H1A1 0.9700
C1A H1A2 0.9700
C2A C3A 1.499(16)
C2A H2A1 0.9700
C2A H2A2 0.9700
C3A C4A 1.518(18)
C3A H3A1 0.9700
C3A H3A2 0.9700
C4A H4A1 0.9600
C4A H4A2 0.9600
C4A H4A3 0.9600
C1B C2B 1.57(2)
C1B H1B1 0.9700
C1B H1B2 0.9700
C2B C3B 1.51(2)
C2B H2B1 0.9700
C2B H2B2 0.9700
C3B C4B 1.54(3)
C3B H3B1 0.9700
C3B H3B2 0.9700
C4B H4B1 0.9600
C4B H4B2 0.9600
C4B H4B3 0.9600
C1C C2C 1.492(19)
C1C H1C1 0.9700
C1C H1C2 0.9700
C2C C3C 1.50(2)
C2C H2C1 0.9700
C2C H2C2 0.9700
C3C C4C 1.50(2)
C3C H3C1 0.9700
C3C H3C2 0.9700
C4C H4C1 0.9600
C4C H4C2 0.9600
C4C H4C3 0.9600
C1D C2D 1.531(18)
C1D H1D1 0.9700
C1D H1D2 0.9700
C2D C3D 1.55(2)
C2D H2D1 0.9700
C2D H2D2 0.9700
C3D C4D 1.47(3)
C3D H3D1 0.9700
C3D H3D2 0.9700
C4D H4D1 0.9600
C4D H4D2 0.9600
C4D H4D3 0.9600
C1E C2E 1.487(15)
C1E H1E1 0.9700
C1E H1E2 0.9700
C2E C3E 1.462(17)
C2E H2E1 0.9700
C2E H2E2 0.9700
C3E C4E 1.526(17)
C3E H3E1 0.9700
C3E H3E2 0.9700
C4E H4E1 0.9600
C4E H4E2 0.9600
C4E H4E3 0.9600
C1F C2F 1.59(3)
C1F H1F1 0.9700
C1F H1F2 0.9700
C2F C3F 1.70(4)
C2F H2F1 0.9700
C2F H2F2 0.9700
C3F C4F 1.22(6)
C3F H3F1 0.9700
C3F H3F2 0.9700
C4F H4F1 0.9600
C4F H4F2 0.9600
C4F H4F3 0.9600
C1G C2G 1.506(13)
C1G H1G1 0.9700
C1G H1G2 0.9700
C2G C3G 1.501(13)
C2G H2G1 0.9700
C2G H2G2 0.9700
C3G C4G 1.509(13)
C3G H3G1 0.9700
C3G H3G2 0.9700
C4G H4G1 0.9600
C4G H4G2 0.9600
C4G H4G3 0.9600
C1H C2H 1.497(12)
C1H H1H1 0.9700
C1H H1H2 0.9700
C2H C3H 1.531(13)
C2H H2H1 0.9700
C2H H2H2 0.9700
C3H C4H 1.507(15)
C3H H3H1 0.9700
C3H H3H2 0.9700
C4H H4H1 0.9600
C4H H4H2 0.9600
C4H H4H3 0.9600
C1I C2I 1.373(12)
C1I C6I 1.409(12)
C2I C3I 1.369(13)
C2I H2I 0.9300
C3I C4I 1.400(13)
C3I H3I 0.9300
C4I C5I 1.363(13)
C5I C6I 1.392(12)
C5I H5I 0.9300
C6I H6I 0.9300
C1J C2J 1.388(12)
C1J C6J 1.402(12)
C2J C3J 1.395(13)
C2J H2J 0.9300
C3J C4J 1.373(14)
C3J H3J 0.9300
C4J C5J 1.369(14)
C4J H4J 0.9300
C5J C6J 1.402(13)
C5J H5J 0.9300
C6J H6J 0.9300
C1K C2K 1.381(11)
C1K C6K 1.420(11)
C2K C3K 1.389(11)
C2K H2K 0.9300
C3K C4K 1.372(11)
C3K H3K 0.9300
C4K C5K 1.379(12)
C5K C6K 1.370(11)
C5K H5K 0.9300
C6K H6K 0.9300
C1L C2L 1.516(16)
C1L H1L1 0.9700
C1L H1L2 0.9700
C2L C3L 1.46(2)
C2L H2L1 0.9700
C2L H2L2 0.9700
C3L C4L 1.56(3)
C3L H3L1 0.9700
C3L H3L2 0.9700
C4L H4L1 0.9600
C4L H4L2 0.9600
C4L H4L3 0.9600
C1M C2M 1.494(13)
C1M H1M1 0.9700
C1M H1M2 0.9700
C2M C3M 1.523(13)
C2M H2M1 0.9700
C2M H2M2 0.9700
C3M C4M 1.529(13)
C3M H3M1 0.9700
C3M H3M2 0.9700
C4M H4M1 0.9600
C4M H4M2 0.9600
C4M H4M3 0.9600
C1N C2N 1.523(16)
C1N H1N1 0.9700
C1N H1N2 0.9700
C2N C3N 1.426(19)
C2N H2N1 0.9700
C2N H2N2 0.9700
C3N C4N 1.61(3)
C3N H3N1 0.9700
C3N H3N2 0.9700
C4N H4N1 0.9600
C4N H4N2 0.9600
C4N H4N3 0.9600
C1O C2O 1.524(12)
C1O H1O1 0.9700
C1O H1O2 0.9700
C2O C3O 1.527(13)
C2O H2O1 0.9700
C2O H2O2 0.9700
C3O C4O 1.512(14)
C3O H3O1 0.9700
C3O H3O2 0.9700
C4O H4O1 0.9600
C4O H4O2 0.9600
C4O H4O3 0.9600
C1P C2P 1.499(15)
C1P H1P1 0.9700
C1P H1P2 0.9700
C2P C3P 1.582(17)
C2P H2P1 0.9700
C2P H2P2 0.9700
C3P C4P 1.47(2)
C3P H3P1 0.9700
C3P H3P2 0.9700
C4P H4P1 0.9600
C4P H4P2 0.9600
C4P H4P3 0.9600
C2Q C3Q 1.30(4)
C2Q H2Q1 0.9700
C2Q H2Q2 0.9700
C3Q C4Q 1.47(4)
C3Q H3Q 0.9300
C4Q H4Q1 0.9600
C4Q H4Q2 0.9600
C4Q H4Q3 0.9600
C1R C2R 1.514(13)
C1R H1R1 0.9700
C1R H1R2 0.9700
C2R C3R 1.533(15)
C2R H2R1 0.9700
C2R H2R2 0.9700
C3R C4R 1.506(18)
C3R H3R1 0.9700
C3R H3R2 0.9700
C4R H4R1 0.9600
C4R H4R2 0.9600
C4R H4R3 0.9600
C1S C2S 1.527(14)
C1S H1S1 0.9700
C1S H1S2 0.9700
C2S C3S 1.508(16)
C2S H2S1 0.9700
C2S H2S2 0.9700
C3S C4S 1.540(17)
C3S H3S1 0.9700
C3S H3S2 0.9700
C4S H4S1 0.9600
C4S H4S2 0.9600
C4S H4S3 0.9600
C99 H99A 0.9600
C99 H99B 0.9600
C99 H99C 0.9600
